data_4129951
loop_
_publ_author_name
'Zhang, Li-Min'
'Mak, Thomas C. W.'

_publ_section_title
;
 Comproportionation Synthesis of Copper(I) Alkynyl Complexes Encapsulating
 Polyoxomolybdate Templates: Bowl-Shaped Cu33 and Peanut-Shaped Cu62
 Nanoclusters.
;
_journal_issue 9
_journal_name_full 'Journal of the American Chemical Society'
_journal_page_first 2909
_journal_page_last 2912
_journal_paper_doi 10.1021/jacs.5b12103
_journal_volume 138
_journal_year 2016
_chemical_formula_sum 'C208 H310 Cu62 F12 Mo12 O62 S4'
_chemical_formula_weight 9250.15
_space_group_IT_number 14
_space_group_name_Hall '-P 2yn'
_space_group_name_H-M_alt 'P 1 21/n 1'
_symmetry_cell_setting monoclinic
_symmetry_space_group_name_H-M 'P 1 21/n 1'
_atom_sites_solution_hydrogens geom
_atom_sites_solution_primary direct
_atom_sites_solution_secondary difmap
_audit_creation_method SHELXL-97
_cell_angle_alpha 90.00
_cell_angle_beta 90.540(4)
_cell_angle_gamma 90.00
_cell_formula_units_Z 2
_cell_length_a 17.4851(11)
_cell_length_b 19.3584(11)
_cell_length_c 45.512(3)
_cell_measurement_reflns_used 9412
_cell_measurement_temperature 173(2)
_cell_measurement_theta_max 22.4
_cell_measurement_theta_min 2.4
_cell_volume 15404.4(17)
_computing_structure_refinement 'SHELXL-97 (Sheldrick, 2008)'
_computing_structure_solution 'SHELXS-97 (Sheldrick, 2008)'
_diffrn_ambient_temperature 173(2)
_diffrn_measured_fraction_theta_full 1.000
_diffrn_measured_fraction_theta_max 1.000
_diffrn_measurement_device_type 'Bruker APEX CCD'
_diffrn_radiation_monochromator graphite
_diffrn_radiation_source 'fine-focus sealed tube'
_diffrn_radiation_type MoK\a
_diffrn_radiation_wavelength 0.71073
_diffrn_reflns_av_R_equivalents 0.0726
_diffrn_reflns_av_sigmaI/netI 0.0906
_diffrn_reflns_limit_h_max 20
_diffrn_reflns_limit_h_min -20
_diffrn_reflns_limit_k_max 23
_diffrn_reflns_limit_k_min -23
_diffrn_reflns_limit_l_max 54
_diffrn_reflns_limit_l_min -52
_diffrn_reflns_number 186260
_diffrn_reflns_theta_full 25.00
_diffrn_reflns_theta_max 25.00
_diffrn_reflns_theta_min 0.89
_exptl_absorpt_coefficient_mu 4.732
_exptl_absorpt_correction_T_max 0.910
_exptl_absorpt_correction_T_min 0.718
_exptl_absorpt_correction_type multi-scan
_exptl_absorpt_process_details SADABS
_exptl_crystal_colour red
_exptl_crystal_density_diffrn 1.994
_exptl_crystal_density_method 'not measured'
_exptl_crystal_description needle
_exptl_crystal_F_000 9056.0
_exptl_crystal_size_max 0.1
_exptl_crystal_size_mid 0.06
_exptl_crystal_size_min 0.02
_platon_squeeze_details
;
;
_refine_diff_density_max 2.518
_refine_diff_density_min -1.854
_refine_diff_density_rms 0.369
_refine_ls_extinction_method none
_refine_ls_goodness_of_fit_ref 1.036
_refine_ls_hydrogen_treatment mixed
_refine_ls_matrix_type full
_refine_ls_number_parameters 1733
_refine_ls_number_reflns 27113
_refine_ls_number_restraints 284
_refine_ls_restrained_S_all 1.032
_refine_ls_R_factor_all 0.1130
_refine_ls_R_factor_gt 0.0658
_refine_ls_shift/su_max 0.013
_refine_ls_shift/su_mean 0.000
_refine_ls_structure_factor_coef Fsqd
_refine_ls_weighting_details 'calc w=1/[\s^2^(Fo^2^)+(0.1202P)^2^+0.4084P] where P=(Fo^2^+2Fc^2^)/3'
_refine_ls_weighting_scheme calc
_refine_ls_wR_factor_gt 0.1876
_refine_ls_wR_factor_ref 0.2044
_reflns_number_gt 16196
_reflns_number_total 27113
_reflns_threshold_expression >2sigma(I)
_cod_data_source_file ja5b12103_si_002.cif
_cod_data_source_block 4
_cod_depositor_comments
;
The following automatic conversions were performed:

data item '_symmetry_cell_setting' value 'Monoclinic' was changed to
'monoclinic' in accordance with the
/home/saulius/struct/COD-crude-data/automatic-downloads/DataCite-retrospective/ACS/depositions/lib/dictionaries/cif_core.dic
dictionary named 'cif_core.dic' version 2.4.2 last updated on
2011-04-26.

Automatic conversion script
Id: cif_fix_values 6909 2019-04-08 15:41:33Z antanas 
;
_cod_original_cell_volume 15404.3(16)
_cod_original_sg_symbol_H-M P21/n
_cod_database_code 4129951

loop_
_symmetry_equiv_pos_as_xyz
'x, y, z'
'-x+1/2, y+1/2, -z+1/2'
'-x, -y, -z'
'x-1/2, -y-1/2, z-1/2'

loop_
_atom_site_label
_atom_site_type_symbol
_atom_site_fract_x
_atom_site_fract_y
_atom_site_fract_z
_atom_site_U_iso_or_equiv
_atom_site_adp_type
_atom_site_occupancy
_atom_site_symmetry_multiplicity
_atom_site_calc_flag
_atom_site_refinement_flags
_atom_site_disorder_assembly
_atom_site_disorder_group
C1 C 0.2314(7) 0.2911(6) 0.9911(2) 0.041(3) Uani 1 1 d . . .
C2 C 0.2745(7) 0.2429(6) 0.9905(3) 0.044(3) Uani 1 1 d . A .
C3 C 0.3416(7) 0.1947(6) 0.9950(3) 0.053(3) Uani 1 1 d . . .
C4 C 0.3719(9) 0.1754(9) 0.9655(4) 0.102(7) Uani 1 1 d . . .
H4A H 0.4145 0.1445 0.9679 0.152 Uiso 1 1 calc R . .
H4B H 0.3884 0.2163 0.9554 0.152 Uiso 1 1 calc R . .
H4C H 0.3324 0.1531 0.9542 0.152 Uiso 1 1 calc R . .
C5 C 0.3135(9) 0.1294(8) 1.0094(4) 0.094(6) Uani 1 1 d . . .
H5A H 0.3556 0.0982 1.0123 0.141 Uiso 1 1 calc R . .
H5B H 0.2755 0.1080 0.9971 0.141 Uiso 1 1 calc R . .
H5C H 0.2914 0.1404 1.0281 0.141 Uiso 1 1 calc R . .
C6 C 0.4043(9) 0.2322(9) 1.0132(4) 0.110(7) Uani 1 1 d . . .
H6A H 0.4471 0.2019 1.0161 0.166 Uiso 1 1 calc R . .
H6B H 0.3839 0.2454 1.0319 0.166 Uiso 1 1 calc R . .
H6C H 0.4206 0.2728 1.0029 0.166 Uiso 1 1 calc R . .
C7 C 0.1661(8) 0.1216(6) 0.9522(3) 0.054(4) Uani 1 1 d . A .
C8 C 0.1711(8) 0.0685(6) 0.9385(3) 0.063(4) Uani 1 1 d D . .
C9 C 0.2196(16) 0.0046(11) 0.9305(7) 0.058(5) Uani 0.340(13) 1 d PDU A 1
C10 C 0.188(3) -0.021(2) 0.9008(8) 0.109(9) Uani 0.340(13) 1 d PDU A 1
H10A H 0.1338 -0.0257 0.9019 0.163 Uiso 0.340(13) 1 calc PR A 1
H10B H 0.2110 -0.0644 0.8961 0.163 Uiso 0.340(13) 1 calc PR A 1
H10C H 0.2007 0.0123 0.8858 0.163 Uiso 0.340(13) 1 calc PR A 1
C11 C 0.3049(18) 0.015(3) 0.9237(10) 0.108(9) Uani 0.340(13) 1 d PDU A 1
H11A H 0.3314 0.0296 0.9411 0.162 Uiso 0.340(13) 1 calc PR A 1
H11B H 0.3103 0.0491 0.9086 0.162 Uiso 0.340(13) 1 calc PR A 1
H11C H 0.3262 -0.0282 0.9171 0.162 Uiso 0.340(13) 1 calc PR A 1
C12 C 0.217(3) -0.049(2) 0.9553(8) 0.100(8) Uani 0.340(13) 1 d PDU A 1
H12A H 0.2357 -0.0285 0.9732 0.149 Uiso 0.340(13) 1 calc PR A 1
H12B H 0.2480 -0.0879 0.9503 0.149 Uiso 0.340(13) 1 calc PR A 1
H12C H 0.1650 -0.0638 0.9580 0.149 Uiso 0.340(13) 1 calc PR A 1
C13 C 0.2331(8) 0.1541(7) 0.8735(3) 0.054(4) Uani 1 1 d . . .
C14 C 0.2953(8) 0.1526(7) 0.8609(3) 0.060(4) Uani 1 1 d D A .
C15 C 0.3752(9) 0.1295(11) 0.8511(5) 0.091(7) Uani 0.728(14) 1 d PDU A 1
C16 C 0.4147(16) 0.1834(13) 0.8324(6) 0.134(9) Uani 0.728(14) 1 d PDU A 1
H16A H 0.3813 0.1971 0.8166 0.201 Uiso 0.728(14) 1 calc PR A 1
H16B H 0.4608 0.1642 0.8244 0.201 Uiso 0.728(14) 1 calc PR A 1
H16C H 0.4271 0.2230 0.8442 0.201 Uiso 0.728(14) 1 calc PR A 1
C17 C 0.4200(15) 0.0972(15) 0.8767(5) 0.135(9) Uani 0.728(14) 1 d PDU A 1
H17A H 0.3880 0.0649 0.8869 0.203 Uiso 0.728(14) 1 calc PR A 1
H17B H 0.4361 0.1328 0.8901 0.203 Uiso 0.728(14) 1 calc PR A 1
H17C H 0.4641 0.0736 0.8693 0.203 Uiso 0.728(14) 1 calc PR A 1
C18 C 0.371(3) 0.0622(15) 0.8335(8) 0.203(18) Uani 0.728(14) 1 d PDU A 1
H18A H 0.3457 0.0274 0.8450 0.305 Uiso 0.728(14) 1 calc PR A 1
H18B H 0.4216 0.0471 0.8289 0.305 Uiso 0.728(14) 1 calc PR A 1
H18C H 0.3425 0.0700 0.8157 0.305 Uiso 0.728(14) 1 calc PR A 1
C19 C 0.0663(7) 0.0938(6) 0.8287(3) 0.048(3) Uani 1 1 d . . .
C20 C 0.0403(7) 0.0391(6) 0.8196(3) 0.047(3) Uani 1 1 d . A .
C21 C 0.0364(10) -0.0293(6) 0.8057(3) 0.072(5) Uani 1 1 d . . .
C22 C -0.0051(10) -0.0776(7) 0.8280(3) 0.088(6) Uani 1 1 d . A .
H22A H -0.0095 -0.1232 0.8197 0.132 Uiso 1 1 calc R . .
H22B H -0.0551 -0.0597 0.8319 0.132 Uiso 1 1 calc R . .
H22C H 0.0240 -0.0798 0.8460 0.132 Uiso 1 1 calc R . .
C23 C 0.1145(9) -0.0559(7) 0.7996(3) 0.085(5) Uani 1 1 d . A .
H23A H 0.1108 -0.1004 0.7904 0.127 Uiso 1 1 calc R . .
H23B H 0.1428 -0.0599 0.8176 0.127 Uiso 1 1 calc R . .
H23C H 0.1403 -0.0245 0.7867 0.127 Uiso 1 1 calc R . .
C24 C -0.0151(9) -0.0241(7) 0.7771(4) 0.085(5) Uani 1 1 d . A .
H24A H -0.0182 -0.0686 0.7679 0.127 Uiso 1 1 calc R . .
H24B H 0.0071 0.0084 0.7638 0.127 Uiso 1 1 calc R . .
H24C H -0.0655 -0.0090 0.7824 0.127 Uiso 1 1 calc R . .
C25 C -0.1570(8) 0.0743(6) 0.8328(3) 0.052(4) Uani 1 1 d . . .
C26 C -0.2234(9) 0.0615(6) 0.8318(3) 0.051(3) Uani 1 1 d . A .
C27 C -0.3027(8) 0.0320(7) 0.8288(3) 0.062(4) Uani 1 1 d . . .
C28 C -0.342(2) 0.032(2) 0.8601(7) 0.080(7) Uani 0.59(5) 1 d PU A 1
H28A H -0.3407 0.0778 0.8682 0.121 Uiso 0.59(5) 1 calc PR A 1
H28B H -0.3153 0.0009 0.8730 0.121 Uiso 0.59(5) 1 calc PR A 1
H28C H -0.3944 0.0173 0.8580 0.121 Uiso 0.59(5) 1 calc PR A 1
C29 C -0.350(2) 0.0820(15) 0.8104(10) 0.076(7) Uani 0.59(5) 1 d PU A 1
H29A H -0.3537 0.1253 0.8205 0.114 Uiso 0.59(5) 1 calc PR A 1
H29B H -0.3998 0.0632 0.8071 0.114 Uiso 0.59(5) 1 calc PR A 1
H29C H -0.3251 0.0891 0.7919 0.114 Uiso 0.59(5) 1 calc PR A 1
C30 C -0.2990(9) -0.0345(8) 0.8119(3) 0.088(5) Uani 1 1 d . A .
H30A H -0.3494 -0.0536 0.8100 0.132 Uiso 1 1 calc R . .
H30B H -0.2664 -0.0666 0.8221 0.132 Uiso 1 1 calc R . .
H30C H -0.2787 -0.0257 0.7927 0.132 Uiso 1 1 calc R . .
C31 C -0.2353(8) 0.2520(6) 0.8571(3) 0.054(4) Uani 1 1 d . . .
C32 C -0.2960(8) 0.2660(6) 0.8717(3) 0.053(3) Uani 1 1 d . A .
C33 C -0.3758(9) 0.2870(7) 0.8787(4) 0.082(5) Uani 1 1 d D . .
C34 C -0.419(2) 0.2254(19) 0.8876(11) 0.081(7) Uani 0.45(3) 1 d PU A 1
H34A H -0.4702 0.2384 0.8924 0.122 Uiso 0.45(3) 1 calc PR A 1
H34B H -0.3945 0.2048 0.9044 0.122 Uiso 0.45(3) 1 calc PR A 1
H34C H -0.4199 0.1929 0.8717 0.122 Uiso 0.45(3) 1 calc PR A 1
C35 C -0.416(3) 0.314(3) 0.8531(11) 0.116(10) Uani 0.45(3) 1 d PU A 1
H35A H -0.4674 0.3267 0.8585 0.174 Uiso 0.45(3) 1 calc PR A 1
H35B H -0.4187 0.2787 0.8382 0.174 Uiso 0.45(3) 1 calc PR A 1
H35C H -0.3900 0.3534 0.8456 0.174 Uiso 0.45(3) 1 calc PR A 1
C36 C -0.374(2) 0.335(2) 0.9052(8) 0.107(9) Uani 0.45(3) 1 d PDU A 1
H36A H -0.4252 0.3491 0.9100 0.161 Uiso 0.45(3) 1 calc PR A 1
H36B H -0.3442 0.3756 0.9007 0.161 Uiso 0.45(3) 1 calc PR A 1
H36C H -0.3513 0.3119 0.9217 0.161 Uiso 0.45(3) 1 calc PR A 1
C37 C -0.1202(7) 0.5500(6) 0.8271(3) 0.043(3) Uani 1 1 d . . .
C38 C -0.1764(8) 0.5237(6) 0.8157(2) 0.041(3) Uani 1 1 d . . .
C39 C -0.2544(9) 0.5156(7) 0.8025(3) 0.064(4) Uani 1 1 d . . .
C40 C -0.2479(9) 0.4973(9) 0.7701(3) 0.088(5) Uani 1 1 d . . .
H40A H -0.2981 0.4920 0.7617 0.132 Uiso 1 1 calc R . .
H40B H -0.2200 0.4548 0.7681 0.132 Uiso 1 1 calc R . .
H40C H -0.2213 0.5335 0.7600 0.132 Uiso 1 1 calc R . .
C41 C -0.2987(8) 0.4592(9) 0.8180(4) 0.083(5) Uani 1 1 d . . .
H41A H -0.3485 0.4547 0.8092 0.124 Uiso 1 1 calc R . .
H41B H -0.3040 0.4710 0.8384 0.124 Uiso 1 1 calc R . .
H41C H -0.2717 0.4162 0.8164 0.124 Uiso 1 1 calc R . .
C42 C -0.2933(8) 0.5887(8) 0.8047(3) 0.078(5) Uani 1 1 d . . .
H42A H -0.3440 0.5865 0.7965 0.117 Uiso 1 1 calc R . .
H42B H -0.2636 0.6219 0.7941 0.117 Uiso 1 1 calc R . .
H42C H -0.2960 0.6022 0.8250 0.117 Uiso 1 1 calc R . .
C43 C -0.1094(8) 0.3597(6) 0.8045(3) 0.051(3) Uani 1 1 d . . .
C44 C -0.1421(10) 0.3152(6) 0.7901(3) 0.073(5) Uani 1 1 d . A .
C45 C -0.1678(8) 0.2703(7) 0.7643(3) 0.081(5) Uani 1 1 d DU . .
C46 C -0.146(2) 0.1954(10) 0.7700(8) 0.074(6) Uani 0.42(2) 1 d PDU A 1
H46A H -0.0953 0.1936 0.7785 0.111 Uiso 0.42(2) 1 calc PR A 1
H46B H -0.1465 0.1702 0.7519 0.111 Uiso 0.42(2) 1 calc PR A 1
H46C H -0.1815 0.1751 0.7834 0.111 Uiso 0.42(2) 1 calc PR A 1
C47 C -0.2381(15) 0.296(2) 0.7507(8) 0.094(8) Uani 0.42(2) 1 d PDU A 1
H47A H -0.2357 0.3456 0.7493 0.140 Uiso 0.42(2) 1 calc PR A 1
H47B H -0.2811 0.2832 0.7624 0.140 Uiso 0.42(2) 1 calc PR A 1
H47C H -0.2438 0.2768 0.7314 0.140 Uiso 0.42(2) 1 calc PR A 1
C48 C -0.108(2) 0.290(2) 0.7353(7) 0.098(8) Uani 0.42(2) 1 d PDU A 1
H48A H -0.0570 0.2758 0.7401 0.147 Uiso 0.42(2) 1 calc PR A 1
H48B H -0.1093 0.3387 0.7318 0.147 Uiso 0.42(2) 1 calc PR A 1
H48C H -0.1255 0.2659 0.7180 0.147 Uiso 0.42(2) 1 calc PR A 1
C49 C 0.0720(8) 0.2827(6) 0.7957(3) 0.052(3) Uani 1 1 d . . .
C50 C 0.0986(8) 0.2381(7) 0.7806(3) 0.060(4) Uani 1 1 d D A .
C51 C 0.1425(16) 0.2004(14) 0.7574(6) 0.082(5) Uani 0.474(14) 1 d PDU A 2
C52 C 0.170(2) 0.2553(17) 0.7358(9) 0.137(10) Uani 0.474(14) 1 d PDU A 2
H52A H 0.2018 0.2879 0.7460 0.205 Uiso 0.474(14) 1 calc PR A 2
H52B H 0.1263 0.2788 0.7275 0.205 Uiso 0.474(14) 1 calc PR A 2
H52C H 0.1982 0.2337 0.7204 0.205 Uiso 0.474(14) 1 calc PR A 2
C53 C 0.2140(18) 0.1649(19) 0.7701(8) 0.111(9) Uani 0.474(14) 1 d PDU A 2
H53A H 0.2479 0.1991 0.7782 0.166 Uiso 0.474(14) 1 calc PR A 2
H53B H 0.2395 0.1401 0.7547 0.166 Uiso 0.474(14) 1 calc PR A 2
H53C H 0.1993 0.1332 0.7852 0.166 Uiso 0.474(14) 1 calc PR A 2
C54 C 0.093(2) 0.1430(19) 0.7444(9) 0.112(9) Uani 0.474(14) 1 d PDU A 2
H54A H 0.0823 0.1096 0.7594 0.168 Uiso 0.474(14) 1 calc PR A 2
H54B H 0.1201 0.1210 0.7287 0.168 Uiso 0.474(14) 1 calc PR A 2
H54C H 0.0463 0.1622 0.7371 0.168 Uiso 0.474(14) 1 calc PR A 2
C55 C 0.0438(7) 0.4653(6) 0.8172(3) 0.046(3) Uani 1 1 d . . .
C56 C 0.0627(7) 0.4777(6) 0.7916(3) 0.044(3) Uani 1 1 d . A .
C57 C 0.0852(10) 0.4912(7) 0.7603(3) 0.071(5) Uani 1 1 d . . .
C58 C 0.1393(9) 0.5536(7) 0.7600(3) 0.080(5) Uani 1 1 d . A .
H58A H 0.1839 0.5436 0.7716 0.121 Uiso 1 1 calc R . .
H58B H 0.1136 0.5932 0.7679 0.121 Uiso 1 1 calc R . .
H58C H 0.1542 0.5631 0.7401 0.121 Uiso 1 1 calc R . .
C59 C 0.1348(11) 0.4276(7) 0.7499(3) 0.094(6) Uani 1 1 d . A .
H59A H 0.1803 0.4245 0.7617 0.140 Uiso 1 1 calc R . .
H59B H 0.1484 0.4338 0.7297 0.140 Uiso 1 1 calc R . .
H59C H 0.1056 0.3859 0.7519 0.140 Uiso 1 1 calc R . .
C60 C 0.0118(10) 0.4999(8) 0.7427(3) 0.092(6) Uani 1 1 d . A .
H60A H 0.0238 0.5087 0.7225 0.137 Uiso 1 1 calc R . .
H60B H -0.0168 0.5380 0.7504 0.137 Uiso 1 1 calc R . .
H60C H -0.0181 0.4585 0.7441 0.137 Uiso 1 1 calc R . .
C61 C 0.2668(6) 0.4581(5) 0.9608(2) 0.029(2) Uani 1 1 d . A .
C62 C 0.3198(6) 0.4466(5) 0.9453(2) 0.036(3) Uani 1 1 d . A .
C63 C 0.3973(7) 0.4188(7) 0.9364(3) 0.057(4) Uani 1 1 d D . .
C64 C 0.3823(10) 0.3563(11) 0.9165(4) 0.134(9) Uani 1 1 d . B .
H64A H 0.3558 0.3213 0.9274 0.200 Uiso 1 1 calc R . .
H64B H 0.4302 0.3381 0.9098 0.200 Uiso 1 1 calc R . .
H64C H 0.3517 0.3702 0.9000 0.200 Uiso 1 1 calc R . .
C65 C 0.4374(15) 0.3866(17) 0.9639(4) 0.066(6) Uani 0.64(4) 1 d PDU B 1
H65A H 0.4042 0.3530 0.9726 0.098 Uiso 0.64(4) 1 calc PR B 1
H65B H 0.4487 0.4223 0.9779 0.098 Uiso 0.64(4) 1 calc PR B 1
H65C H 0.4841 0.3647 0.9581 0.098 Uiso 0.64(4) 1 calc PR B 1
C66 C 0.4386(8) 0.4712(9) 0.9193(4) 0.097(6) Uani 1 1 d D B .
H66A H 0.4876 0.4532 0.9137 0.145 Uiso 1 1 calc R . .
H66B H 0.4457 0.5120 0.9310 0.145 Uiso 1 1 calc R . .
H66C H 0.4095 0.4824 0.9020 0.145 Uiso 1 1 calc R . .
C67 C 0.2005(7) 0.6110(5) 1.0062(2) 0.036(3) Uani 1 1 d . . .
C68 C 0.2442(7) 0.6559(6) 0.9984(3) 0.050(3) Uani 1 1 d . . .
C69 C 0.2994(8) 0.6965(7) 0.9794(3) 0.064(4) Uani 1 1 d . . .
C70 C 0.2637(9) 0.7646(7) 0.9723(4) 0.085(5) Uani 1 1 d . . .
H70A H 0.2575 0.7907 0.9900 0.128 Uiso 1 1 calc R . .
H70B H 0.2146 0.7572 0.9632 0.128 Uiso 1 1 calc R . .
H70C H 0.2960 0.7896 0.9590 0.128 Uiso 1 1 calc R . .
C71 C 0.3736(8) 0.7066(9) 0.9961(4) 0.092(6) Uani 1 1 d . . .
H71A H 0.3641 0.7330 1.0136 0.138 Uiso 1 1 calc R . .
H71B H 0.4093 0.7309 0.9840 0.138 Uiso 1 1 calc R . .
H71C H 0.3945 0.6624 1.0014 0.138 Uiso 1 1 calc R . .
C72 C 0.3087(10) 0.6577(9) 0.9512(4) 0.098(6) Uani 1 1 d . . .
H72A H 0.3436 0.6820 0.9388 0.147 Uiso 1 1 calc R . .
H72B H 0.2600 0.6536 0.9415 0.147 Uiso 1 1 calc R . .
H72C H 0.3286 0.6124 0.9553 0.147 Uiso 1 1 calc R . .
C73 C 0.0669(7) 0.6156(6) 0.8574(2) 0.043(3) Uani 1 1 d . . .
C74 C 0.1221(8) 0.6549(7) 0.8572(3) 0.050(3) Uani 1 1 d . A .
C75 C 0.1769(7) 0.7173(7) 0.8538(3) 0.072(5) Uani 1 1 d D . .
C76 C 0.2320(10) 0.7039(9) 0.8281(4) 0.106(6) Uani 1 1 d DU A .
H76A H 0.2658 0.7427 0.8260 0.159 Uiso 1 1 calc R . .
H76B H 0.2031 0.6977 0.8102 0.159 Uiso 1 1 calc R . .
H76C H 0.2614 0.6630 0.8320 0.159 Uiso 1 1 calc R . .
C77 C 0.2284(10) 0.7265(9) 0.8816(4) 0.098(6) Uani 1 1 d U A .
H77A H 0.2614 0.7655 0.8790 0.147 Uiso 1 1 calc R . .
H77B H 0.2586 0.6857 0.8845 0.147 Uiso 1 1 calc R . .
H77C H 0.1967 0.7339 0.8984 0.147 Uiso 1 1 calc R . .
C78 C 0.1225(13) 0.7828(10) 0.8526(8) 0.084(7) Uani 0.66(4) 1 d PDU A 1
H78A H 0.1528 0.8239 0.8505 0.127 Uiso 0.66(4) 1 calc PR A 1
H78B H 0.0938 0.7855 0.8704 0.127 Uiso 0.66(4) 1 calc PR A 1
H78C H 0.0880 0.7788 0.8362 0.127 Uiso 0.66(4) 1 calc PR A 1
C79 C -0.1428(6) 0.6492(6) 0.8862(2) 0.036(3) Uani 1 1 d . . .
C80 C -0.1664(7) 0.7069(6) 0.8773(2) 0.039(3) Uani 1 1 d . A .
C81 C -0.2003(7) 0.7766(5) 0.8764(3) 0.044(3) Uani 1 1 d . . .
C82 C -0.1424(9) 0.8271(6) 0.8637(4) 0.079(5) Uani 1 1 d . A .
H82A H -0.1645 0.8725 0.8629 0.119 Uiso 1 1 calc R . .
H82B H -0.1287 0.8126 0.8443 0.119 Uiso 1 1 calc R . .
H82C H -0.0976 0.8281 0.8760 0.119 Uiso 1 1 calc R . .
C83 C -0.2703(9) 0.7767(7) 0.8559(4) 0.087(5) Uani 1 1 d . A .
H83A H -0.2921 0.8222 0.8553 0.131 Uiso 1 1 calc R . .
H83B H -0.3075 0.7446 0.8631 0.131 Uiso 1 1 calc R . .
H83C H -0.2550 0.7633 0.8365 0.131 Uiso 1 1 calc R . .
C84 C -0.2207(9) 0.7994(6) 0.9071(3) 0.071(4) Uani 1 1 d . A .
H84A H -0.2431 0.8447 0.9063 0.107 Uiso 1 1 calc R . .
H84B H -0.1754 0.8006 0.9191 0.107 Uiso 1 1 calc R . .
H84C H -0.2567 0.7675 0.9153 0.107 Uiso 1 1 calc R . .
C85 C -0.1625(6) 0.5517(5) 0.9645(2) 0.029(2) Uani 1 1 d . . .
C86 C -0.2199(6) 0.5561(6) 0.9475(3) 0.039(3) Uani 1 1 d . A .
C87 C -0.3008(7) 0.5574(7) 0.9371(3) 0.051(3) Uani 1 1 d . . .
C88 C -0.3496(18) 0.5425(19) 0.9660(7) 0.052(5) Uani 0.41(2) 1 d PU A 1
H88A H -0.4031 0.5424 0.9610 0.078 Uiso 0.41(2) 1 calc PR A 1
H88B H -0.3396 0.5779 0.9803 0.078 Uiso 0.41(2) 1 calc PR A 1
H88C H -0.3355 0.4983 0.9739 0.078 Uiso 0.41(2) 1 calc PR A 1
C89 C -0.319(2) 0.6395(18) 0.9253(9) 0.065(6) Uani 0.41(2) 1 d PU A 1
H89A H -0.3710 0.6424 0.9183 0.097 Uiso 0.41(2) 1 calc PR A 1
H89B H -0.2849 0.6510 0.9097 0.097 Uiso 0.41(2) 1 calc PR A 1
H89C H -0.3118 0.6712 0.9413 0.097 Uiso 0.41(2) 1 calc PR A 1
C90 C -0.3030(9) 0.5235(10) 0.9058(4) 0.105(6) Uani 1 1 d . A .
H90A H -0.3546 0.5234 0.8984 0.157 Uiso 1 1 calc R . .
H90B H -0.2846 0.4768 0.9070 0.157 Uiso 1 1 calc R . .
H90C H -0.2711 0.5494 0.8927 0.157 Uiso 1 1 calc R . .
C91 C 0.2438(7) 0.3367(6) 0.8338(3) 0.049(3) Uani 1 1 d . . .
C92 C 0.2914(7) 0.3792(6) 0.8234(3) 0.048(3) Uani 1 1 d . A .
C93 C 0.3551(10) 0.4108(6) 0.8060(3) 0.066(4) Uani 1 1 d D . .
C94 C 0.353(3) 0.3639(19) 0.7773(6) 0.076(7) Uani 0.46(6) 1 d PDU A 2
H94D H 0.3926 0.3780 0.7642 0.114 Uiso 0.46(6) 1 calc PR A 2
H94E H 0.3040 0.3690 0.7676 0.114 Uiso 0.46(6) 1 calc PR A 2
H94F H 0.3602 0.3164 0.7827 0.114 Uiso 0.46(6) 1 calc PR A 2
C95 C 0.4245(10) 0.4206(9) 0.8260(5) 0.107(7) Uani 1 1 d . A .
H95A H 0.4658 0.4396 0.8149 0.160 Uiso 1 1 calc R . .
H95B H 0.4396 0.3767 0.8340 0.160 Uiso 1 1 calc R . .
H95C H 0.4116 0.4515 0.8417 0.160 Uiso 1 1 calc R . .
C96 C 0.3338(9) 0.4793(7) 0.7945(3) 0.084(5) Uani 1 1 d . A .
H96A H 0.3756 0.4981 0.7835 0.127 Uiso 1 1 calc R . .
H96B H 0.3220 0.5095 0.8105 0.127 Uiso 1 1 calc R . .
H96C H 0.2898 0.4749 0.7818 0.127 Uiso 1 1 calc R . .
C97 C -0.0532(8) 0.1100(6) 0.9681(3) 0.059(4) Uani 1 1 d . A .
C98 C -0.0928(11) 0.0756(8) 0.9531(3) 0.085(5) Uani 1 1 d . . .
C99 C -0.1418(10) 0.0159(9) 0.9414(4) 0.071(5) Uani 0.697(11) 1 d PDU C 1
C100 C -0.1175(13) -0.0499(10) 0.9571(5) 0.066(5) Uani 0.697(11) 1 d PDU C 1
H10D H -0.1291 -0.0461 0.9777 0.099 Uiso 0.697(11) 1 calc PR C 1
H10E H -0.0635 -0.0567 0.9548 0.099 Uiso 0.697(11) 1 calc PR C 1
H10F H -0.1446 -0.0886 0.9489 0.099 Uiso 0.697(11) 1 calc PR C 1
C101 C -0.2274(10) 0.0309(12) 0.9442(5) 0.092(7) Uani 0.697(11) 1 d PDU C 1
H10G H -0.2396 0.0730 0.9340 0.138 Uiso 0.697(11) 1 calc PR C 1
H10H H -0.2401 0.0356 0.9646 0.138 Uiso 0.697(11) 1 calc PR C 1
H10I H -0.2562 -0.0065 0.9357 0.138 Uiso 0.697(11) 1 calc PR C 1
C102 C -0.1289(16) 0.0173(15) 0.9082(4) 0.112(8) Uani 0.697(11) 1 d PDU C 1
H10J H -0.1475 0.0601 0.9003 0.168 Uiso 0.697(11) 1 calc PR C 1
H10K H -0.1558 -0.0205 0.8992 0.168 Uiso 0.697(11) 1 calc PR C 1
H10L H -0.0752 0.0130 0.9044 0.168 Uiso 0.697(11) 1 calc PR C 1
C103 C -0.0272(12) 0.7507(9) 0.7620(4) 0.088(5) Uani 1 1 d . . .
C104 C -0.0117(11) 0.1086(13) 0.6503(4) 0.100(6) Uani 1 1 d . D .
C199 C -0.059(2) 0.0060(17) 0.9247(8) 0.071(5) Uani 0.303(11) 1 d PD C 2
C200 C -0.095(3) -0.046(2) 0.9459(9) 0.066(5) Uani 0.303(11) 1 d PD C 2
H20H H -0.1460 -0.0312 0.9503 0.099 Uiso 0.303(11) 1 calc PR C 2
H20I H -0.0650 -0.0473 0.9638 0.099 Uiso 0.303(11) 1 calc PR C 2
H22G H -0.0960 -0.0905 0.9371 0.099 Uiso 0.303(11) 1 calc PR C 2
C201 C 0.0245(19) -0.011(3) 0.9178(11) 0.092(7) Uani 0.303(11) 1 d PD C 2
H20A H 0.0450 0.0239 0.9051 0.138 Uiso 0.303(11) 1 calc PR C 2
H20B H 0.0270 -0.0551 0.9081 0.138 Uiso 0.303(11) 1 calc PR C 2
H20C H 0.0538 -0.0126 0.9357 0.138 Uiso 0.303(11) 1 calc PR C 2
C202 C -0.095(3) 0.009(3) 0.8940(9) 0.112(8) Uani 0.303(11) 1 d PD C 2
H20D H -0.0677 0.0422 0.8823 0.168 Uiso 0.303(11) 1 calc PR C 2
H20E H -0.1473 0.0226 0.8955 0.168 Uiso 0.303(11) 1 calc PR C 2
H20F H -0.0916 -0.0356 0.8850 0.168 Uiso 0.303(11) 1 calc PR C 2
C9A C 0.1690(11) -0.0073(6) 0.9296(4) 0.058(5) Uani 0.660(13) 1 d PD A 2
C10A C 0.1142(15) -0.0186(14) 0.9038(5) 0.109(9) Uani 0.660(13) 1 d PD A 2
H10M H 0.0628 -0.0095 0.9099 0.163 Uiso 0.660(13) 1 calc PR A 2
H10N H 0.1181 -0.0655 0.8971 0.163 Uiso 0.660(13) 1 calc PR A 2
H10O H 0.1274 0.0122 0.8880 0.163 Uiso 0.660(13) 1 calc PR A 2
C11A C 0.2481(12) -0.0240(14) 0.9180(6) 0.108(9) Uani 0.660(13) 1 d PD A 2
H11D H 0.2497 -0.0715 0.9120 0.162 Uiso 0.660(13) 1 calc PR A 2
H11E H 0.2855 -0.0163 0.9332 0.162 Uiso 0.660(13) 1 calc PR A 2
H11F H 0.2589 0.0052 0.9015 0.162 Uiso 0.660(13) 1 calc PR A 2
C12A C 0.1543(17) -0.0518(12) 0.9566(4) 0.100(8) Uani 0.660(13) 1 d PD A 2
H12D H 0.1042 -0.0420 0.9640 0.149 Uiso 0.660(13) 1 calc PR A 2
H12E H 0.1919 -0.0416 0.9715 0.149 Uiso 0.660(13) 1 calc PR A 2
H12F H 0.1575 -0.0997 0.9513 0.149 Uiso 0.660(13) 1 calc PR A 2
C15A C 0.320(3) 0.107(2) 0.8347(7) 0.091(7) Uani 0.272(14) 1 d PD A 2
C16A C 0.365(4) 0.156(3) 0.8149(15) 0.134(9) Uani 0.272(14) 1 d PD A 2
H16D H 0.3928 0.1887 0.8269 0.201 Uiso 0.272(14) 1 calc PR A 2
H16E H 0.3303 0.1805 0.8022 0.201 Uiso 0.272(14) 1 calc PR A 2
H16F H 0.4004 0.1301 0.8033 0.201 Uiso 0.272(14) 1 calc PR A 2
C17A C 0.362(4) 0.041(3) 0.8448(17) 0.135(9) Uani 0.272(14) 1 d PD A 2
H17D H 0.3284 0.0141 0.8569 0.203 Uiso 0.272(14) 1 calc PR A 2
H17E H 0.4067 0.0534 0.8559 0.203 Uiso 0.272(14) 1 calc PR A 2
H17F H 0.3762 0.0144 0.8280 0.203 Uiso 0.272(14) 1 calc PR A 2
C18A C 0.265(4) 0.067(4) 0.8146(16) 0.203(18) Uani 0.272(14) 1 d PD A 2
H18D H 0.2389 0.0321 0.8258 0.305 Uiso 0.272(14) 1 calc PR A 2
H18E H 0.2931 0.0451 0.7991 0.305 Uiso 0.272(14) 1 calc PR A 2
H18F H 0.2280 0.0981 0.8062 0.305 Uiso 0.272(14) 1 calc PR A 2
C28A C -0.327(3) 0.004(3) 0.8602(10) 0.080(7) Uani 0.41(5) 1 d P A 2
H28D H -0.3316 0.0423 0.8735 0.121 Uiso 0.41(5) 1 calc PR A 2
H28E H -0.2883 -0.0271 0.8674 0.121 Uiso 0.41(5) 1 calc PR A 2
H28F H -0.3748 -0.0195 0.8586 0.121 Uiso 0.41(5) 1 calc PR A 2
C29A C -0.369(3) 0.087(2) 0.8242(14) 0.076(7) Uani 0.41(5) 1 d P A 2
H29D H -0.3612 0.1246 0.8375 0.114 Uiso 0.41(5) 1 calc PR A 2
H29E H -0.4172 0.0655 0.8278 0.114 Uiso 0.41(5) 1 calc PR A 2
H29F H -0.3675 0.1037 0.8043 0.114 Uiso 0.41(5) 1 calc PR A 2
C34A C -0.4136(18) 0.2410(16) 0.9021(7) 0.081(7) Uani 0.55(3) 1 d PD A 2
H34D H -0.4644 0.2574 0.9058 0.122 Uiso 0.55(3) 1 calc PR A 2
H34E H -0.3840 0.2428 0.9200 0.122 Uiso 0.55(3) 1 calc PR A 2
H34F H -0.4158 0.1943 0.8951 0.122 Uiso 0.55(3) 1 calc PR A 2
C35A C -0.419(2) 0.284(2) 0.8490(6) 0.116(10) Uani 0.55(3) 1 d PD A 2
H35D H -0.4712 0.2965 0.8517 0.174 Uiso 0.55(3) 1 calc PR A 2
H35E H -0.4163 0.2375 0.8414 0.174 Uiso 0.55(3) 1 calc PR A 2
H35F H -0.3954 0.3149 0.8354 0.174 Uiso 0.55(3) 1 calc PR A 2
C36A C -0.372(2) 0.3631(10) 0.8868(10) 0.107(9) Uani 0.55(3) 1 d PD A 2
H36D H -0.4228 0.3789 0.8918 0.161 Uiso 0.55(3) 1 calc PR A 2
H36E H -0.3538 0.3892 0.8705 0.161 Uiso 0.55(3) 1 calc PR A 2
H36F H -0.3388 0.3692 0.9034 0.161 Uiso 0.55(3) 1 calc PR A 2
C46A C -0.1152(14) 0.1986(10) 0.7641(6) 0.074(6) Uani 0.58(2) 1 d PD A 2
H46D H -0.1227 0.1737 0.7821 0.111 Uiso 0.58(2) 1 calc PR A 2
H46E H -0.0622 0.2106 0.7623 0.111 Uiso 0.58(2) 1 calc PR A 2
H46F H -0.1304 0.1702 0.7477 0.111 Uiso 0.58(2) 1 calc PR A 2
C47A C -0.2525(10) 0.2618(15) 0.7687(7) 0.094(8) Uani 0.58(2) 1 d PD A 2
H47D H -0.2614 0.2389 0.7871 0.140 Uiso 0.58(2) 1 calc PR A 2
H47E H -0.2737 0.2347 0.7530 0.140 Uiso 0.58(2) 1 calc PR A 2
H47F H -0.2765 0.3064 0.7689 0.140 Uiso 0.58(2) 1 calc PR A 2
C48A C -0.1567(19) 0.3042(14) 0.7367(5) 0.098(8) Uani 0.58(2) 1 d PD A 2
H48D H -0.1030 0.3106 0.7334 0.147 Uiso 0.58(2) 1 calc PR A 2
H48E H -0.1817 0.3484 0.7369 0.147 Uiso 0.58(2) 1 calc PR A 2
H48F H -0.1780 0.2765 0.7212 0.147 Uiso 0.58(2) 1 calc PR A 2
C51A C 0.1535(13) 0.2012(12) 0.7597(5) 0.082(5) Uani 0.526(14) 1 d PDU A 1
C52A C 0.103(2) 0.205(2) 0.7321(7) 0.137(10) Uani 0.526(14) 1 d PDU A 1
H52D H 0.0568 0.1801 0.7353 0.205 Uiso 0.526(14) 1 calc PR A 1
H52E H 0.1302 0.1848 0.7159 0.205 Uiso 0.526(14) 1 calc PR A 1
H52F H 0.0919 0.2524 0.7277 0.205 Uiso 0.526(14) 1 calc PR A 1
C53A C 0.172(2) 0.1248(12) 0.7649(8) 0.111(9) Uani 0.526(14) 1 d PD A 1
H53D H 0.2041 0.1203 0.7820 0.166 Uiso 0.526(14) 1 calc PR A 1
H53E H 0.1983 0.1067 0.7481 0.166 Uiso 0.526(14) 1 calc PR A 1
H53F H 0.1255 0.0995 0.7677 0.166 Uiso 0.526(14) 1 calc PR A 1
C54A C 0.2309(17) 0.2377(18) 0.7566(8) 0.112(9) Uani 0.526(14) 1 d PD A 1
H54D H 0.2591 0.2339 0.7747 0.168 Uiso 0.526(14) 1 calc PR A 1
H54E H 0.2226 0.2856 0.7521 0.168 Uiso 0.526(14) 1 calc PR A 1
H54F H 0.2593 0.2165 0.7411 0.168 Uiso 0.526(14) 1 calc PR A 1
C65A C 0.448(2) 0.420(3) 0.9651(5) 0.066(6) Uani 0.36(4) 1 d PD B 2
H65D H 0.4293 0.3869 0.9789 0.098 Uiso 0.36(4) 1 calc PR B 2
H65E H 0.4468 0.4654 0.9737 0.098 Uiso 0.36(4) 1 calc PR B 2
H65F H 0.5002 0.4088 0.9602 0.098 Uiso 0.36(4) 1 calc PR B 2
C78A C 0.124(2) 0.768(3) 0.8379(10) 0.084(7) Uani 0.34(4) 1 d PD A 2
H78D H 0.1507 0.8105 0.8342 0.127 Uiso 0.34(4) 1 calc PR A 2
H78E H 0.0801 0.7775 0.8499 0.127 Uiso 0.34(4) 1 calc PR A 2
H78F H 0.1070 0.7485 0.8195 0.127 Uiso 0.34(4) 1 calc PR A 2
C88A C -0.3430(12) 0.5012(12) 0.9563(5) 0.052(5) Uani 0.59(2) 1 d P A 2
H88D H -0.3960 0.4991 0.9506 0.078 Uiso 0.59(2) 1 calc PR A 2
H88E H -0.3390 0.5134 0.9767 0.078 Uiso 0.59(2) 1 calc PR A 2
H88F H -0.3197 0.4569 0.9533 0.078 Uiso 0.59(2) 1 calc PR A 2
C89A C -0.3351(15) 0.6265(13) 0.9410(6) 0.065(6) Uani 0.59(2) 1 d P A 2
H89D H -0.3871 0.6259 0.9340 0.097 Uiso 0.59(2) 1 calc PR A 2
H89E H -0.3065 0.6599 0.9300 0.097 Uiso 0.59(2) 1 calc PR A 2
H89F H -0.3340 0.6387 0.9615 0.097 Uiso 0.59(2) 1 calc PR A 2
C94A C 0.387(3) 0.3584(14) 0.7851(9) 0.076(7) Uani 0.54(6) 1 d PD A 1
H94A H 0.4288 0.3786 0.7744 0.114 Uiso 0.54(6) 1 calc PR A 1
H94B H 0.3481 0.3439 0.7715 0.114 Uiso 0.54(6) 1 calc PR A 1
H94C H 0.4056 0.3191 0.7959 0.114 Uiso 0.54(6) 1 calc PR A 1
Cu1 Cu -0.15456(9) 0.67731(9) 0.98191(3) 0.0556(5) Uani 1 1 d . . .
Cu2 Cu 0.09956(8) 0.60100(8) 0.98312(3) 0.0445(4) Uani 1 1 d . . .
Cu3 Cu 0.08013(7) 0.44661(6) 1.00762(3) 0.0310(3) Uani 1 1 d . . .
Cu4 Cu 0.20975(8) 0.51016(7) 0.99005(3) 0.0380(4) Uani 1 1 d . . .
Cu5 Cu -0.01725(10) 0.64271(9) 0.88352(4) 0.0493(5) Uani 0.888(3) 1 d PU A 1
Cu6 Cu -0.03305(12) 0.15783(9) 1.00284(4) 0.0740(6) Uani 1 1 d . . .
Cu7 Cu 0.19811(8) 0.37952(6) 0.97225(3) 0.0353(3) Uani 1 1 d . . .
Cu8 Cu 0.24073(7) 0.48688(7) 0.92005(3) 0.0347(3) Uani 1 1 d . . .
Cu9 Cu 0.15572(9) 0.55991(7) 0.87168(4) 0.0489(4) Uani 1 1 d . A .
Cu10 Cu 0.24044(8) 0.42286(7) 0.85787(3) 0.0404(4) Uani 1 1 d . A .
Cu11 Cu 0.13223(10) 0.31481(8) 0.83224(4) 0.0558(4) Uani 1 1 d . A .
Cu12 Cu 0.24153(10) 0.24711(8) 0.85206(4) 0.0599(5) Uani 1 1 d . A .
Cu13 Cu 0.13157(10) 0.13608(8) 0.85831(4) 0.0548(4) Uani 1 1 d . A .
Cu14 Cu 0.17867(9) 0.16178(7) 0.91056(3) 0.0466(4) Uani 1 1 d . A .
Cu15 Cu 0.17430(9) 0.21264(7) 0.96985(3) 0.0449(4) Uani 1 1 d . . .
Cu16 Cu 0.05313(10) 0.13016(9) 0.95845(4) 0.0668(5) Uani 1 1 d . A .
Cu17 Cu 0.20728(8) 0.68085(7) 1.03940(3) 0.0415(4) Uani 1 1 d . . .
Cu18 Cu -0.12872(11) 0.18097(8) 0.95401(4) 0.0604(5) Uani 1 1 d . . .
Cu19 Cu -0.21450(8) 0.23644(7) 0.90129(4) 0.0493(4) Uani 1 1 d . A .
Cu20 Cu -0.19258(10) 0.16696(7) 0.84432(4) 0.0551(4) Uani 1 1 d . A .
Cu21 Cu -0.15222(8) 0.29650(7) 0.83587(3) 0.0443(4) Uani 1 1 d . A .
Cu22 Cu -0.08787(9) 0.45073(7) 0.81838(3) 0.0421(4) Uani 1 1 d . A .
Cu23 Cu 0.00887(10) 0.35942(8) 0.80819(4) 0.0575(5) Uani 1 1 d . A .
Cu24 Cu 0.05267(9) 0.19316(7) 0.81758(3) 0.0449(4) Uani 1 1 d . A .
Cu25 Cu -0.05040(9) 0.09675(8) 0.83367(4) 0.0518(4) Uani 1 1 d . A .
Cu26 Cu 0.03846(8) 0.44429(6) 0.85657(3) 0.0345(3) Uani 1 1 d . A .
Cu27 Cu -0.01034(8) 0.56294(7) 0.83678(3) 0.0404(4) Uani 1 1 d . A .
Cu28 Cu -0.11929(10) 0.65480(7) 0.84195(3) 0.0510(4) Uani 1 1 d . A .
Cu29 Cu 0.13756(7) 0.55330(6) 1.03320(3) 0.0313(3) Uani 1 1 d . . .
Cu30 Cu -0.12856(8) 0.55231(6) 0.87483(3) 0.0368(3) Uani 1 1 d . A .
Cu31 Cu -0.12782(8) 0.60203(7) 0.92577(3) 0.0347(3) Uani 1 1 d . A .
Cu5A Cu 0.0543(8) 0.6325(7) 0.9012(3) 0.0493(5) Uani 0.112(3) 1 d P A 2
F1 F 0.0020(7) 0.7247(6) 0.7363(2) 0.129(4) Uani 1 1 d . . .
F2 F -0.0802(7) 0.7964(5) 0.7544(2) 0.114(4) Uani 1 1 d . . .
F3 F 0.0285(7) 0.7773(5) 0.7778(3) 0.123(4) Uani 1 1 d . . .
F4 F -0.0385(6) 0.0502(6) 0.6417(3) 0.133(5) Uani 1 1 d . . .
F5 F -0.0702(6) 0.1566(7) 0.6482(3) 0.139(5) Uani 1 1 d . . .
F6 F -0.0021(7) 0.1011(9) 0.6780(3) 0.169(6) Uani 1 1 d . . .
Mo1 Mo 0.00090(5) 0.32048(4) 0.963511(19) 0.0259(2) Uani 1 1 d . . .
Mo2 Mo 0.04099(5) 0.48656(4) 0.932529(18) 0.0226(2) Uani 1 1 d . . .
Mo3 Mo -0.08831(5) 0.38314(4) 0.90201(2) 0.0259(2) Uani 1 1 d . . .
Mo4 Mo -0.02044(5) 0.22841(4) 0.88466(2) 0.0311(2) Uani 1 1 d . . .
Mo5 Mo 0.11187(5) 0.33537(4) 0.90641(2) 0.0270(2) Uani 1 1 d . . .
Mo6 Mo 0.00697(6) 0.72624(5) 0.94233(2) 0.0428(3) Uani 1 1 d . . .
O1 O 0.0060(4) 0.3719(3) 0.99582(14) 0.0278(16) Uani 1 1 d . . .
O2 O 0.0946(3) 0.3806(3) 0.94422(14) 0.0234(15) Uani 1 1 d . A .
O3 O -0.0012(4) 0.3021(3) 0.91771(14) 0.0268(16) Uani 1 1 d . A .
O4 O -0.0873(4) 0.2784(3) 0.96647(15) 0.0354(18) Uani 1 1 d . . .
O5 O 0.0630(4) 0.2522(3) 0.97069(15) 0.0333(17) Uani 1 1 d . A .
O6 O -0.0505(3) 0.4146(3) 0.94208(13) 0.0216(15) Uani 1 1 d . . .
O7 O 0.0476(4) 0.5029(3) 0.97115(14) 0.0301(17) Uani 1 1 d . A .
O8 O 0.1293(4) 0.5141(3) 0.91901(14) 0.0285(16) Uani 1 1 d . A .
O9 O 0.0253(4) 0.4218(3) 0.89623(13) 0.0224(15) Uani 1 1 d . A .
O10 O -0.0193(4) 0.5524(3) 0.92004(14) 0.0241(15) Uani 1 1 d . A .
O11 O -0.0783(4) 0.3258(3) 0.87104(14) 0.0278(16) Uani 1 1 d . A .
O12 O -0.1664(4) 0.3473(3) 0.91977(15) 0.0326(17) Uani 1 1 d . . .
O13 O -0.1269(4) 0.4569(3) 0.88650(15) 0.0343(18) Uani 1 1 d . A .
O14 O 0.0736(4) 0.2951(3) 0.87168(14) 0.0322(17) Uani 1 1 d . A .
O15 O -0.0384(4) 0.2055(3) 0.84694(16) 0.0386(19) Uani 1 1 d . A .
O16 O 0.0460(4) 0.1663(3) 0.89628(17) 0.0398(19) Uani 1 1 d . A .
O17 O 0.1658(4) 0.2671(3) 0.91973(16) 0.0367(18) Uani 1 1 d . A .
O18 O -0.1036(4) 0.2018(3) 0.90254(16) 0.0362(18) Uani 1 1 d . A .
O19 O 0.1794(4) 0.3912(4) 0.89225(16) 0.0408(19) Uani 1 1 d . A .
O20 O 0.0796(4) 0.6676(4) 0.95094(18) 0.047(2) Uani 1 1 d . A .
O21 O 0.0216(6) 0.8055(4) 0.9607(2) 0.077(3) Uani 1 1 d . . .
O22 O -0.0843(4) 0.6928(4) 0.95093(17) 0.044(2) Uani 1 1 d . A .
O23 O 0.0085(5) 0.7337(4) 0.90460(18) 0.055(2) Uani 1 1 d . A .
O24 O -0.1217(6) 0.6492(5) 0.7593(2) 0.089(3) Uani 1 1 d . . .
O25 O -0.1056(6) 0.7113(4) 0.8065(2) 0.078(3) Uani 1 1 d . . .
O26 O -0.0010(6) 0.6370(5) 0.7896(2) 0.074(3) Uani 1 1 d . . .
O27 O 0.0341(10) 0.1365(11) 0.6006(2) 0.104(6) Uani 0.69(2) 1 d PDU D 2
O28 O 0.0784(14) 0.2034(5) 0.6393(5) 0.120(6) Uani 0.69(2) 1 d PDU D 2
O29 O 0.1209(6) 0.0833(5) 0.6385(3) 0.100(4) Uani 1 1 d . D .
O27A O 0.058(3) 0.178(2) 0.6116(7) 0.104(6) Uani 0.31(2) 1 d PD D 1
O28A O 0.082(3) 0.1957(19) 0.6541(9) 0.120(6) Uani 0.31(2) 1 d PD D 1
O1W O -0.2367(6) 0.2202(4) 0.94525(18) 0.065(3) Uani 1 1 d D . .
H1W H -0.2771(7) 0.1996(5) 0.95090(19) 0.079 Uiso 1 1 calc RD A .
O2W O 0.2505(4) 0.5115(4) 0.87752(16) 0.042(2) Uani 1 1 d D A .
H2W H 0.2903(6) 0.5342(5) 0.87324(17) 0.050 Uiso 1 1 calc RD . .
S1 S -0.0696(3) 0.67648(19) 0.78107(9) 0.0685(11) Uani 1 1 d . A .
S2 S 0.0668(3) 0.1380(3) 0.63224(16) 0.115(2) Uani 1 1 d D . .

loop_
_atom_site_aniso_label
_atom_site_aniso_U_11
_atom_site_aniso_U_22
_atom_site_aniso_U_33
_atom_site_aniso_U_23
_atom_site_aniso_U_13
_atom_site_aniso_U_12
C1 0.044(8) 0.042(7) 0.036(7) -0.008(6) -0.002(6) 0.009(6)
C2 0.045(8) 0.040(7) 0.045(8) -0.008(6) 0.003(6) 0.005(6)
C3 0.046(8) 0.044(7) 0.067(10) 0.002(7) -0.011(7) 0.021(6)
C4 0.082(13) 0.134(16) 0.089(13) 0.005(11) 0.022(10) 0.077(11)
C5 0.090(13) 0.090(13) 0.103(14) 0.003(11) -0.022(11) 0.049(10)
C6 0.086(14) 0.110(15) 0.134(18) -0.021(13) -0.048(12) 0.056(11)
C7 0.070(10) 0.050(8) 0.044(8) 0.013(7) 0.000(7) 0.032(7)
C8 0.102(12) 0.034(7) 0.054(9) -0.010(7) -0.004(8) 0.031(7)
C9 0.061(7) 0.052(6) 0.060(6) 0.001(4) -0.002(5) -0.001(5)
C10 0.113(10) 0.102(9) 0.111(10) -0.006(5) -0.002(5) -0.002(5)
C11 0.108(10) 0.105(9) 0.110(10) -0.002(5) 0.003(5) 0.005(5)
C12 0.103(10) 0.092(9) 0.103(9) 0.000(5) 0.002(5) -0.003(5)
C13 0.054(9) 0.064(9) 0.044(8) -0.018(7) 0.007(7) 0.016(7)
C14 0.062(10) 0.057(8) 0.061(10) -0.021(7) 0.001(8) 0.020(7)
C15 0.090(7) 0.091(7) 0.091(7) 0.000(2) 0.001(2) 0.000(2)
C16 0.134(9) 0.134(9) 0.134(9) 0.001(2) 0.003(2) 0.000(2)
C17 0.135(9) 0.136(9) 0.135(9) 0.000(2) 0.001(2) 0.001(2)
C18 0.204(18) 0.203(18) 0.203(18) -0.001(2) 0.003(2) 0.000(2)
C19 0.063(9) 0.032(7) 0.048(8) -0.006(6) 0.004(7) 0.002(6)
C20 0.065(9) 0.042(7) 0.032(7) 0.001(6) -0.005(6) 0.015(6)
C21 0.135(15) 0.026(7) 0.057(10) -0.006(6) 0.033(10) 0.001(8)
C22 0.133(15) 0.053(9) 0.078(12) -0.010(8) 0.045(11) -0.021(9)
C23 0.117(14) 0.050(9) 0.088(12) -0.031(8) 0.051(10) 0.007(9)
C24 0.108(14) 0.055(9) 0.092(13) -0.031(9) 0.008(11) -0.003(9)
C25 0.054(9) 0.034(7) 0.069(10) -0.009(6) 0.014(8) -0.003(6)
C26 0.073(11) 0.038(7) 0.041(8) -0.003(6) 0.007(7) 0.000(7)
C27 0.060(10) 0.067(9) 0.058(9) -0.011(8) -0.013(7) -0.020(7)
C28 0.080(8) 0.083(9) 0.079(8) 0.003(5) 0.004(5) -0.001(5)
C29 0.075(8) 0.077(8) 0.075(8) 0.000(5) -0.004(5) 0.000(5)
C30 0.097(13) 0.094(12) 0.073(11) -0.007(10) -0.045(10) -0.037(10)
C31 0.045(9) 0.043(7) 0.073(10) -0.023(7) -0.024(7) -0.001(6)
C32 0.043(9) 0.041(7) 0.075(10) -0.003(7) 0.000(7) 0.000(6)
C33 0.068(11) 0.057(9) 0.122(15) 0.008(10) -0.025(10) 0.017(8)
C34 0.081(7) 0.082(7) 0.082(8) 0.000(2) 0.001(2) -0.002(2)
C35 0.115(10) 0.116(11) 0.117(11) 0.001(2) 0.000(2) 0.001(2)
C36 0.107(9) 0.107(9) 0.107(10) 0.000(2) 0.002(2) 0.002(2)
C37 0.054(9) 0.037(7) 0.039(7) 0.012(6) -0.009(6) 0.015(6)
C38 0.060(9) 0.041(7) 0.023(7) -0.006(5) -0.009(6) 0.005(6)
C39 0.080(11) 0.072(10) 0.038(8) -0.013(7) -0.011(8) 0.009(8)
C40 0.072(12) 0.131(15) 0.061(11) -0.017(10) -0.030(9) 0.003(10)
C41 0.047(10) 0.111(13) 0.090(13) -0.018(11) -0.016(9) -0.010(9)
C42 0.067(11) 0.087(11) 0.078(11) 0.002(9) -0.021(9) 0.028(9)
C43 0.084(10) 0.036(7) 0.033(7) 0.011(6) -0.012(7) 0.001(7)
C44 0.129(14) 0.029(7) 0.060(10) 0.008(7) -0.044(9) -0.018(8)
C45 0.083(5) 0.080(5) 0.080(5) -0.001(2) -0.001(2) -0.001(2)
C46 0.075(7) 0.074(6) 0.074(6) -0.001(2) 0.000(2) -0.001(2)
C47 0.094(8) 0.094(8) 0.094(8) 0.000(2) 0.000(2) 0.000(2)
C48 0.099(9) 0.098(8) 0.098(8) 0.001(2) 0.001(2) 0.000(2)
C49 0.073(10) 0.047(8) 0.037(8) -0.002(6) -0.007(7) 0.000(7)
C50 0.092(11) 0.055(8) 0.034(8) -0.008(7) 0.020(7) -0.002(8)
C51 0.087(7) 0.082(6) 0.078(6) 0.001(5) 0.012(5) 0.002(5)
C52 0.137(10) 0.137(10) 0.137(10) -0.0003(10) 0.0014(10) 0.0001(10)
C53 0.110(10) 0.111(10) 0.110(10) -0.004(5) 0.006(5) 0.000(5)
C54 0.114(10) 0.111(10) 0.110(10) -0.004(5) 0.006(5) 0.002(5)
C55 0.064(9) 0.034(6) 0.039(8) -0.008(6) 0.004(7) 0.002(6)
C56 0.060(9) 0.044(7) 0.027(7) 0.002(6) -0.008(6) 0.009(6)
C57 0.120(14) 0.067(10) 0.027(8) 0.008(7) 0.030(8) 0.020(9)
C58 0.099(13) 0.070(10) 0.073(11) 0.020(8) 0.037(9) -0.011(9)
C59 0.172(18) 0.057(9) 0.052(10) -0.017(8) 0.030(11) 0.018(10)
C60 0.133(16) 0.093(12) 0.048(10) 0.011(9) -0.034(10) 0.021(11)
C61 0.024(6) 0.038(6) 0.027(6) -0.006(5) 0.001(5) 0.009(5)
C62 0.033(7) 0.036(6) 0.038(7) -0.006(5) 0.008(6) -0.003(5)
C63 0.034(8) 0.062(9) 0.076(10) 0.004(8) 0.014(7) 0.018(6)
C64 0.074(13) 0.19(2) 0.142(19) -0.088(17) 0.041(12) 0.018(13)
C65 0.062(7) 0.069(8) 0.066(7) 0.000(5) 0.002(5) 0.004(5)
C66 0.037(9) 0.121(14) 0.133(16) 0.051(12) 0.036(10) 0.030(9)
C67 0.051(8) 0.023(6) 0.035(7) -0.012(5) 0.014(6) 0.002(5)
C68 0.039(8) 0.051(8) 0.061(9) -0.010(7) 0.011(7) -0.011(6)
C69 0.075(11) 0.058(9) 0.061(10) 0.005(7) 0.030(8) -0.031(8)
C70 0.094(13) 0.058(10) 0.104(14) 0.024(9) -0.024(10) -0.018(9)
C71 0.052(11) 0.121(14) 0.103(14) 0.030(11) 0.006(9) -0.037(10)
C72 0.112(15) 0.108(14) 0.076(12) -0.006(10) 0.049(11) -0.034(11)
C73 0.056(9) 0.039(7) 0.033(7) -0.006(5) 0.002(6) -0.008(6)
C74 0.069(10) 0.054(8) 0.027(7) 0.007(6) 0.007(6) -0.002(7)
C75 0.037(8) 0.103(12) 0.076(11) 0.041(9) -0.011(7) -0.023(8)
C76 0.108(7) 0.106(7) 0.106(7) 0.003(5) 0.006(5) -0.005(5)
C77 0.099(7) 0.098(7) 0.098(7) 0.000(5) 0.000(5) -0.004(5)
C78 0.085(7) 0.084(7) 0.085(7) 0.0002(10) 0.0009(10) -0.0002(10)
C79 0.045(7) 0.036(6) 0.027(6) -0.003(5) 0.006(5) 0.001(5)
C80 0.051(8) 0.033(6) 0.033(7) 0.004(5) -0.005(6) -0.001(5)
C81 0.061(9) 0.026(6) 0.045(8) 0.009(5) 0.008(7) 0.011(6)
C82 0.095(13) 0.033(7) 0.110(14) -0.009(8) -0.006(10) 0.012(7)
C83 0.087(12) 0.053(9) 0.121(15) -0.008(9) -0.030(11) 0.038(8)
C84 0.115(13) 0.037(7) 0.061(10) -0.004(7) 0.003(9) 0.025(8)
C85 0.029(7) 0.024(5) 0.033(6) -0.003(5) 0.009(5) 0.007(4)
C86 0.026(7) 0.053(7) 0.040(7) -0.005(6) 0.003(6) 0.010(5)
C87 0.035(8) 0.065(9) 0.052(9) -0.001(7) 0.005(6) 0.004(6)
C88 0.048(6) 0.055(7) 0.054(6) 0.000(5) -0.001(5) -0.002(5)
C89 0.064(7) 0.064(7) 0.066(8) 0.003(5) -0.002(5) 0.003(5)
C90 0.052(11) 0.18(2) 0.084(13) -0.021(13) -0.023(9) -0.004(11)
C91 0.038(8) 0.055(8) 0.056(9) -0.016(7) 0.020(6) 0.003(6)
C92 0.052(9) 0.047(7) 0.047(8) -0.001(6) 0.026(7) 0.016(6)
C93 0.101(13) 0.046(8) 0.052(9) -0.010(7) 0.034(9) -0.004(8)
C94 0.075(9) 0.079(8) 0.073(8) 0.001(5) 0.007(5) 0.001(5)
C95 0.070(13) 0.082(12) 0.17(2) 0.031(13) 0.014(13) 0.002(10)
C96 0.118(14) 0.058(10) 0.078(11) 0.031(8) 0.023(10) -0.020(9)
C97 0.072(10) 0.031(7) 0.072(10) 0.011(7) -0.005(8) -0.020(7)
C98 0.141(16) 0.056(9) 0.056(10) 0.004(8) -0.018(10) -0.037(10)
C99 0.074(7) 0.067(7) 0.073(7) 0.000(5) -0.004(5) -0.007(5)
C100 0.069(7) 0.062(6) 0.066(7) 0.001(5) -0.002(5) -0.001(5)
C101 0.091(8) 0.090(8) 0.096(8) -0.003(5) 0.000(5) -0.003(5)
C102 0.112(8) 0.112(8) 0.112(8) -0.0001(10) 0.0011(10) -0.0002(10)
C103 0.115(16) 0.081(12) 0.067(13) 0.020(10) 0.004(11) -0.004(12)
C104 0.077(14) 0.17(2) 0.058(12) -0.011(13) -0.016(10) 0.021(14)
C199 0.074(7) 0.067(7) 0.073(7) 0.000(5) -0.004(5) -0.007(5)
C200 0.069(7) 0.062(6) 0.066(7) 0.001(5) -0.002(5) -0.001(5)
C201 0.091(8) 0.090(8) 0.096(8) -0.003(5) 0.000(5) -0.003(5)
C202 0.112(8) 0.112(8) 0.112(8) -0.0001(10) 0.0011(10) -0.0002(10)
C9A 0.061(7) 0.052(6) 0.060(6) 0.001(4) -0.002(5) -0.001(5)
C10A 0.113(10) 0.102(9) 0.111(10) -0.006(5) -0.002(5) -0.002(5)
C11A 0.108(10) 0.105(9) 0.110(10) -0.002(5) 0.003(5) 0.005(5)
C12A 0.103(10) 0.092(9) 0.103(9) 0.000(5) 0.002(5) -0.003(5)
C15A 0.090(7) 0.091(7) 0.091(7) 0.000(2) 0.001(2) 0.000(2)
C16A 0.134(9) 0.134(9) 0.134(9) 0.001(2) 0.003(2) 0.000(2)
C17A 0.135(9) 0.136(9) 0.135(9) 0.000(2) 0.001(2) 0.001(2)
C18A 0.204(18) 0.203(18) 0.203(18) -0.001(2) 0.003(2) 0.000(2)
C28A 0.080(8) 0.083(9) 0.079(8) 0.003(5) 0.004(5) -0.001(5)
C29A 0.075(8) 0.077(8) 0.075(8) 0.000(5) -0.004(5) 0.000(5)
C34A 0.081(7) 0.082(7) 0.082(8) 0.000(2) 0.001(2) -0.002(2)
C35A 0.115(10) 0.116(11) 0.117(11) 0.001(2) 0.000(2) 0.001(2)
C36A 0.107(9) 0.107(9) 0.107(10) 0.000(2) 0.002(2) 0.002(2)
C46A 0.075(7) 0.074(6) 0.074(6) -0.001(2) 0.000(2) -0.001(2)
C47A 0.094(8) 0.094(8) 0.094(8) 0.000(2) 0.000(2) 0.000(2)
C48A 0.099(9) 0.098(8) 0.098(8) 0.001(2) 0.001(2) 0.000(2)
C51A 0.087(7) 0.082(6) 0.078(6) 0.001(5) 0.012(5) 0.002(5)
C52A 0.137(10) 0.137(10) 0.137(10) -0.0003(10) 0.0014(10) 0.0001(10)
C53A 0.110(10) 0.111(10) 0.110(10) -0.004(5) 0.006(5) 0.000(5)
C54A 0.114(10) 0.111(10) 0.110(10) -0.004(5) 0.006(5) 0.002(5)
C65A 0.062(7) 0.069(8) 0.066(7) 0.000(5) 0.002(5) 0.004(5)
C78A 0.085(7) 0.084(7) 0.085(7) 0.0002(10) 0.0009(10) -0.0002(10)
C88A 0.048(6) 0.055(7) 0.054(6) 0.000(5) -0.001(5) -0.002(5)
C89A 0.064(7) 0.064(7) 0.066(8) 0.003(5) -0.002(5) 0.003(5)
C94A 0.075(9) 0.079(8) 0.073(8) 0.001(5) 0.007(5) 0.001(5)
Cu1 0.0533(11) 0.0792(12) 0.0345(9) 0.0102(8) 0.0094(8) 0.0246(8)
Cu2 0.0436(9) 0.0520(9) 0.0378(9) -0.0088(7) 0.0034(7) 0.0075(7)
Cu3 0.0339(8) 0.0307(7) 0.0285(8) -0.0057(6) -0.0025(6) 0.0021(6)
Cu4 0.0342(8) 0.0399(8) 0.0401(9) -0.0145(7) 0.0066(7) 0.0042(6)
Cu5 0.0492(11) 0.0591(11) 0.0396(10) -0.0157(8) 0.0035(8) -0.0020(8)
Cu6 0.1106(16) 0.0445(10) 0.0669(12) -0.0106(9) -0.0066(11) -0.0236(10)
Cu7 0.0391(9) 0.0302(7) 0.0366(8) -0.0023(6) 0.0056(7) 0.0061(6)
Cu8 0.0306(8) 0.0365(7) 0.0371(8) -0.0046(6) 0.0094(6) 0.0001(6)
Cu9 0.0480(10) 0.0384(8) 0.0603(11) -0.0002(7) 0.0017(8) 0.0028(7)
Cu10 0.0429(9) 0.0419(8) 0.0367(9) -0.0014(7) 0.0129(7) 0.0013(6)
Cu11 0.0678(12) 0.0484(9) 0.0515(10) -0.0120(8) 0.0118(9) -0.0041(8)
Cu12 0.0781(13) 0.0459(9) 0.0559(11) -0.0052(8) 0.0144(9) -0.0045(8)
Cu13 0.0651(12) 0.0421(9) 0.0569(11) -0.0015(8) -0.0108(9) 0.0029(8)
Cu14 0.0591(11) 0.0350(8) 0.0458(9) -0.0054(7) 0.0111(8) 0.0152(7)
Cu15 0.0574(10) 0.0320(7) 0.0453(9) -0.0057(7) 0.0001(8) 0.0178(7)
Cu16 0.0629(12) 0.0564(10) 0.0813(14) -0.0017(9) 0.0052(10) -0.0015(9)
Cu17 0.0442(9) 0.0349(8) 0.0456(9) -0.0136(7) 0.0134(7) -0.0077(6)
Cu18 0.0826(13) 0.0331(8) 0.0653(12) -0.0035(8) -0.0113(10) -0.0094(8)
Cu19 0.0415(10) 0.0431(9) 0.0631(11) -0.0083(8) -0.0014(8) -0.0022(7)
Cu20 0.0689(12) 0.0338(8) 0.0623(11) -0.0096(8) -0.0061(9) 0.0008(7)
Cu21 0.0511(10) 0.0323(8) 0.0493(10) -0.0080(7) -0.0109(8) 0.0002(7)
Cu22 0.0571(10) 0.0322(7) 0.0369(9) -0.0064(6) -0.0081(7) 0.0026(7)
Cu23 0.0783(13) 0.0502(9) 0.0440(10) -0.0048(8) -0.0020(9) 0.0180(8)
Cu24 0.0658(11) 0.0340(8) 0.0349(9) -0.0078(6) 0.0026(7) 0.0050(7)
Cu25 0.0605(11) 0.0409(8) 0.0539(10) -0.0089(7) 0.0015(8) 0.0018(7)
Cu26 0.0454(9) 0.0353(7) 0.0229(7) -0.0013(6) 0.0043(6) 0.0032(6)
Cu27 0.0520(10) 0.0349(8) 0.0342(8) -0.0035(6) -0.0010(7) 0.0000(6)
Cu28 0.0796(12) 0.0344(8) 0.0388(9) 0.0028(7) 0.0042(8) 0.0098(7)
Cu29 0.0341(8) 0.0267(7) 0.0332(8) -0.0065(6) 0.0104(6) 0.0006(5)
Cu30 0.0490(9) 0.0258(7) 0.0355(8) -0.0019(6) -0.0020(7) 0.0047(6)
Cu31 0.0370(8) 0.0346(7) 0.0324(8) -0.0004(6) -0.0019(6) 0.0037(6)
Cu5A 0.0492(11) 0.0591(11) 0.0396(10) -0.0157(8) 0.0035(8) -0.0020(8)
F1 0.202(12) 0.124(9) 0.061(7) 0.018(6) 0.045(7) -0.031(8)
F2 0.142(9) 0.075(6) 0.124(9) 0.057(6) -0.006(7) 0.000(6)
F3 0.137(10) 0.104(8) 0.127(10) -0.001(7) -0.005(8) -0.054(7)
F4 0.094(9) 0.126(10) 0.179(13) -0.020(9) -0.024(8) -0.028(7)
F5 0.074(8) 0.164(11) 0.179(13) 0.012(9) 0.008(7) 0.042(7)
F6 0.114(10) 0.298(19) 0.095(10) -0.013(11) 0.019(8) 0.062(11)
Mo1 0.0338(6) 0.0198(4) 0.0241(5) -0.0028(4) 0.0053(4) 0.0013(4)
Mo2 0.0251(5) 0.0209(4) 0.0219(5) -0.0028(4) 0.0039(4) 0.0012(4)
Mo3 0.0280(5) 0.0225(4) 0.0273(5) -0.0054(4) 0.0007(4) 0.0022(4)
Mo4 0.0371(6) 0.0247(5) 0.0316(6) -0.0099(4) 0.0022(4) 0.0024(4)
Mo5 0.0291(6) 0.0268(5) 0.0252(5) -0.0052(4) 0.0046(4) 0.0034(4)
Mo6 0.0587(8) 0.0374(6) 0.0324(6) 0.0004(5) -0.0020(5) -0.0123(5)
O1 0.034(4) 0.021(3) 0.029(4) 0.000(3) 0.006(3) -0.004(3)
O2 0.022(4) 0.027(4) 0.021(4) 0.003(3) 0.001(3) 0.007(3)
O3 0.034(4) 0.020(3) 0.026(4) -0.010(3) 0.003(3) 0.001(3)
O4 0.053(5) 0.024(4) 0.029(4) -0.004(3) 0.010(4) -0.007(3)
O5 0.040(5) 0.022(4) 0.038(5) 0.001(3) 0.000(3) 0.009(3)
O6 0.024(4) 0.017(3) 0.024(4) -0.004(3) -0.001(3) 0.004(3)
O7 0.041(5) 0.026(4) 0.023(4) 0.002(3) 0.006(3) 0.001(3)
O8 0.031(4) 0.026(4) 0.029(4) 0.001(3) 0.003(3) -0.004(3)
O9 0.026(4) 0.024(3) 0.017(4) -0.001(3) 0.004(3) 0.004(3)
O10 0.027(4) 0.022(3) 0.023(4) 0.000(3) 0.000(3) 0.000(3)
O11 0.031(4) 0.023(4) 0.029(4) -0.005(3) -0.003(3) 0.004(3)
O12 0.038(5) 0.028(4) 0.032(4) -0.005(3) 0.000(3) -0.003(3)
O13 0.033(5) 0.038(4) 0.032(4) -0.006(3) -0.005(3) 0.005(3)
O14 0.042(5) 0.029(4) 0.026(4) -0.008(3) 0.006(3) 0.002(3)
O15 0.047(5) 0.029(4) 0.040(5) -0.009(3) -0.003(4) 0.004(3)
O16 0.042(5) 0.029(4) 0.049(5) -0.008(4) -0.002(4) -0.002(3)
O17 0.041(5) 0.033(4) 0.036(5) -0.011(3) -0.002(4) 0.011(3)
O18 0.040(5) 0.027(4) 0.041(5) -0.005(3) -0.003(4) 0.003(3)
O19 0.041(5) 0.039(4) 0.043(5) -0.008(4) 0.012(4) 0.004(3)
O20 0.045(5) 0.037(4) 0.061(6) 0.002(4) 0.014(4) -0.005(4)
O21 0.109(8) 0.036(5) 0.085(8) -0.015(5) 0.001(6) -0.025(5)
O22 0.041(5) 0.047(5) 0.043(5) 0.002(4) 0.009(4) 0.005(4)
O23 0.053(6) 0.066(6) 0.044(5) 0.005(4) 0.002(4) -0.005(4)
O24 0.100(9) 0.084(7) 0.081(8) 0.000(6) -0.053(7) -0.008(6)
O25 0.135(9) 0.049(5) 0.050(6) 0.011(5) 0.032(6) 0.037(6)
O26 0.091(8) 0.075(7) 0.057(6) -0.002(5) -0.002(6) 0.033(6)
O27 0.110(7) 0.107(7) 0.096(7) 0.003(5) 0.007(5) 0.002(5)
O28 0.120(7) 0.113(7) 0.126(8) -0.006(5) 0.003(5) 0.000(5)
O29 0.060(7) 0.074(7) 0.166(12) -0.020(7) 0.027(7) 0.028(6)
O27A 0.110(7) 0.107(7) 0.096(7) 0.003(5) 0.007(5) 0.002(5)
O28A 0.120(7) 0.113(7) 0.126(8) -0.006(5) 0.003(5) 0.000(5)
O1W 0.102(8) 0.051(5) 0.044(6) -0.014(4) 0.004(5) 0.015(5)
O2W 0.036(5) 0.039(4) 0.051(5) -0.002(4) 0.016(4) -0.009(3)
S1 0.096(3) 0.055(2) 0.055(2) 0.0108(19) 0.009(2) 0.005(2)
S2 0.082(4) 0.075(3) 0.188(6) -0.016(4) 0.049(4) 0.013(3)

loop_
_atom_type_symbol
_atom_type_description
_atom_type_scat_dispersion_real
_atom_type_scat_dispersion_imag
_atom_type_scat_source
C C 0.0033 0.0016 'International Tables Vol C Tables 4.2.6.8 and 6.1.1.4'
H H 0.0000 0.0000 'International Tables Vol C Tables 4.2.6.8 and 6.1.1.4'
O O 0.0106 0.0060 'International Tables Vol C Tables 4.2.6.8 and 6.1.1.4'
F F 0.0171 0.0103 'International Tables Vol C Tables 4.2.6.8 and 6.1.1.4'
S S 0.1246 0.1234 'International Tables Vol C Tables 4.2.6.8 and 6.1.1.4'
Cu Cu 0.3201 1.2651 'International Tables Vol C Tables 4.2.6.8 and 6.1.1.4'
Mo Mo -1.6832 0.6857 'International Tables Vol C Tables 4.2.6.8 and 6.1.1.4'

loop_
_geom_angle_atom_site_label_1
_geom_angle_atom_site_label_2
_geom_angle_atom_site_label_3
_geom_angle
_geom_angle_site_symmetry_1
_geom_angle_site_symmetry_3
C2 C1 Cu1 134.5(10) . 3_567
C2 C1 Cu7 146.9(11) . .
Cu1 C1 Cu7 78.5(4) 3_567 .
C2 C1 Cu15 73.7(8) . .
Cu1 C1 Cu15 101.3(5) 3_567 .
Cu7 C1 Cu15 107.1(5) . .
C1 C2 C3 164.8(13) . .
C1 C2 Cu15 72.5(8) . .
C3 C2 Cu15 122.7(8) . .
C4 C3 C5 107.5(13) . .
C4 C3 C2 108.4(11) . .
C5 C3 C2 108.7(11) . .
C4 C3 C6 110.0(14) . .
C5 C3 C6 113.1(13) . .
C2 C3 C6 109.0(11) . .
C3 C4 H4A 109.5 . .
C3 C4 H4B 109.5 . .
H4A C4 H4B 109.5 . .
C3 C4 H4C 109.5 . .
H4A C4 H4C 109.5 . .
H4B C4 H4C 109.5 . .
C3 C5 H5A 109.5 . .
C3 C5 H5B 109.5 . .
H5A C5 H5B 109.5 . .
C3 C5 H5C 109.5 . .
H5A C5 H5C 109.5 . .
H5B C5 H5C 109.5 . .
C3 C6 H6A 109.5 . .
C3 C6 H6B 109.5 . .
H6A C6 H6B 109.5 . .
C3 C6 H6C 109.5 . .
H6A C6 H6C 109.5 . .
H6B C6 H6C 109.5 . .
C8 C7 Cu15 169.2(13) . .
C8 C7 Cu16 102.6(12) . .
Cu15 C7 Cu16 86.3(5) . .
C8 C7 Cu14 80.6(9) . .
Cu15 C7 Cu14 91.7(5) . .
Cu16 C7 Cu14 102.3(5) . .
C7 C8 C9A 163.3(15) . .
C7 C8 C9 147.9(18) . .
C9A C8 C9 34.6(12) . .
C7 C8 Cu14 66.8(8) . .
C9A C8 Cu14 129.4(10) . .
C9 C8 Cu14 118.7(14) . .
C10 C9 C12 115(2) . .
C10 C9 C11 101.6(19) . .
C12 C9 C11 106(2) . .
C10 C9 C8 106(3) . .
C12 C9 C8 110(3) . .
C11 C9 C8 119(3) . .
C9 C10 H10A 109.5 . .
C9 C10 H10B 109.5 . .
H10A C10 H10B 109.5 . .
C9 C10 H10C 109.5 . .
H10A C10 H10C 109.5 . .
H10B C10 H10C 109.5 . .
C9 C11 H11A 109.5 . .
C9 C11 H11B 109.5 . .
H11A C11 H11B 109.5 . .
C9 C11 H11C 109.5 . .
H11A C11 H11C 109.5 . .
H11B C11 H11C 109.5 . .
C9 C12 H12A 109.5 . .
C9 C12 H12B 109.5 . .
H12A C12 H12B 109.5 . .
C9 C12 H12C 109.5 . .
H12A C12 H12C 109.5 . .
H12B C12 H12C 109.5 . .
C14 C13 Cu13 129.7(11) . .
C14 C13 Cu14 147.6(12) . .
Cu13 C13 Cu14 82.5(5) . .
C14 C13 Cu12 74.4(9) . .
Cu13 C13 Cu12 93.3(6) . .
Cu14 C13 Cu12 112.5(6) . .
C13 C14 C15 161.4(15) . .
C13 C14 C15A 129(2) . .
C15 C14 C15A 49.5(19) . .
C13 C14 Cu12 70.9(8) . .
C15 C14 Cu12 127.4(12) . .
C15A C14 Cu12 119(2) . .
C16 C15 C18 108(2) . .
C16 C15 C17 118(2) . .
C18 C15 C17 94(2) . .
C16 C15 C14 112.5(18) . .
C18 C15 C14 111(2) . .
C17 C15 C14 111.1(17) . .
C15 C16 H16A 109.5 . .
C15 C16 H16B 109.5 . .
H16A C16 H16B 109.5 . .
C15 C16 H16C 109.5 . .
H16A C16 H16C 109.5 . .
H16B C16 H16C 109.5 . .
C15 C17 H17A 109.5 . .
C15 C17 H17B 109.5 . .
H17A C17 H17B 109.5 . .
C15 C17 H17C 109.5 . .
H17A C17 H17C 109.5 . .
H17B C17 H17C 109.5 . .
C15 C18 H18A 109.5 . .
C15 C18 H18B 109.5 . .
H18A C18 H18B 109.5 . .
C15 C18 H18C 109.5 . .
H18A C18 H18C 109.5 . .
H18B C18 H18C 109.5 . .
C20 C19 Cu13 144.8(11) . .
C20 C19 Cu24 134.5(11) . .
Cu13 C19 Cu24 80.7(4) . .
C20 C19 Cu25 72.2(8) . .
Cu13 C19 Cu25 119.4(6) . .
Cu24 C19 Cu25 83.4(5) . .
C19 C20 C21 160.4(14) . .
C19 C20 Cu25 73.1(8) . .
C21 C20 Cu25 126.4(11) . .
C20 C21 C23 110.7(13) . .
C20 C21 C22 106.3(11) . .
C23 C21 C22 110.4(12) . .
C20 C21 C24 108.7(11) . .
C23 C21 C24 112.6(12) . .
C22 C21 C24 107.9(14) . .
C21 C22 H22A 109.5 . .
C21 C22 H22B 109.5 . .
H22A C22 H22B 109.5 . .
C21 C22 H22C 109.5 . .
H22A C22 H22C 109.5 . .
H22B C22 H22C 109.5 . .
C21 C23 H23A 109.5 . .
C21 C23 H23B 109.5 . .
H23A C23 H23B 109.5 . .
C21 C23 H23C 109.5 . .
H23A C23 H23C 109.5 . .
H23B C23 H23C 109.5 . .
C21 C24 H24A 109.5 . .
C21 C24 H24B 109.5 . .
H24A C24 H24B 109.5 . .
C21 C24 H24C 109.5 . .
H24A C24 H24C 109.5 . .
H24B C24 H24C 109.5 . .
C26 C25 Cu25 178.4(14) . .
C26 C25 Cu20 83.6(9) . .
Cu25 C25 Cu20 95.6(5) . .
C25 C26 C27 169.2(13) . .
C25 C26 Cu20 63.7(8) . .
C27 C26 Cu20 127.1(9) . .
C30 C27 C26 109.1(12) . .
C30 C27 C29 106.8(18) . .
C26 C27 C29 107.5(16) . .
C30 C27 C29A 123(2) . .
C26 C27 C29A 115.3(19) . .
C29 C27 C29A 26.7(18) . .
C30 C27 C28A 101(2) . .
C26 C27 C28A 107(2) . .
C29 C27 C28A 125(2) . .
C29A C27 C28A 99(2) . .
C30 C27 C28 118.8(19) . .
C26 C27 C28 109.1(16) . .
C29 C27 C28 104.9(18) . .
C29A C27 C28 78(2) . .
C28A C27 C28 22(2) . .
C27 C28 H28A 109.5 . .
C27 C28 H28B 109.5 . .
H28A C28 H28B 109.5 . .
C27 C28 H28C 109.5 . .
H28A C28 H28C 109.5 . .
H28B C28 H28C 109.5 . .
C27 C29 H29A 109.5 . .
C27 C29 H29B 109.5 . .
H29A C29 H29B 109.5 . .
C27 C29 H29C 109.5 . .
H29A C29 H29C 109.5 . .
H29B C29 H29C 109.5 . .
C27 C30 H30A 109.5 . .
C27 C30 H30B 109.5 . .
H30A C30 H30B 109.5 . .
C27 C30 H30C 109.5 . .
H30A C30 H30C 109.5 . .
H30B C30 H30C 109.5 . .
C32 C31 Cu20 132.0(11) . .
C32 C31 Cu21 141.6(10) . .
Cu20 C31 Cu21 86.3(6) . .
C32 C31 Cu19 70.5(9) . .
Cu20 C31 Cu19 96.1(6) . .
Cu21 C31 Cu19 115.0(6) . .
C31 C32 C33 161.3(14) . .
C31 C32 Cu19 72.9(8) . .
C33 C32 Cu19 125.8(11) . .
C35 C33 C34 105(3) . .
C35 C33 C32 112(3) . .
C34 C33 C32 108.6(19) . .
C35 C33 C36A 82(2) . .
C34 C33 C36A 138(2) . .
C32 C33 C36A 106.5(17) . .
C35 C33 C36 115(3) . .
C34 C33 C36 107(3) . .
C32 C33 C36 109(2) . .
C36A C33 C36 38.1(19) . .
C35 C33 C34A 123(3) . .
C34 C33 C34A 28.0(19) . .
C32 C33 C34A 113.5(16) . .
C36A C33 C34A 114(2) . .
C36 C33 C34A 79(2) . .
C35 C33 C35A 23(3) . .
C34 C33 C35A 88(2) . .
C32 C33 C35A 104(2) . .
C36A C33 C35A 106(2) . .
C36 C33 C35A 137(3) . .
C34A C33 C35A 112(2) . .
C33 C34 H34A 109.5 . .
C33 C34 H34B 109.5 . .
H34A C34 H34B 109.5 . .
C33 C34 H34C 109.5 . .
H34A C34 H34C 109.5 . .
H34B C34 H34C 109.5 . .
C33 C35 H35A 109.5 . .
C33 C35 H35B 109.5 . .
H35A C35 H35B 109.5 . .
C33 C35 H35C 109.5 . .
H35A C35 H35C 109.5 . .
H35B C35 H35C 109.5 . .
C33 C36 H36A 109.5 . .
C33 C36 H36B 109.5 . .
H36A C36 H36B 109.5 . .
C33 C36 H36C 109.5 . .
H36A C36 H36C 109.5 . .
H36B C36 H36C 109.5 . .
C38 C37 Cu27 157.4(11) . .
C38 C37 Cu22 75.4(8) . .
Cu27 C37 Cu22 83.8(4) . .
C38 C37 Cu28 122.4(9) . .
Cu27 C37 Cu28 78.8(5) . .
Cu22 C37 Cu28 162.2(7) . .
C38 C37 Cu30 111.8(10) . .
Cu27 C37 Cu30 81.3(5) . .
Cu22 C37 Cu30 103.5(4) . .
Cu28 C37 Cu30 70.5(4) . .
C37 C38 C39 160.9(12) . .
C37 C38 Cu22 70.4(8) . .
C39 C38 Cu22 128.5(9) . .
C38 C39 C41 110.9(11) . .
C38 C39 C40 109.7(12) . .
C41 C39 C40 109.1(13) . .
C38 C39 C42 105.8(11) . .
C41 C39 C42 113.2(13) . .
C40 C39 C42 108.0(12) . .
C39 C40 H40A 109.5 . .
C39 C40 H40B 109.5 . .
H40A C40 H40B 109.5 . .
C39 C40 H40C 109.5 . .
H40A C40 H40C 109.5 . .
H40B C40 H40C 109.5 . .
C39 C41 H41A 109.5 . .
C39 C41 H41B 109.5 . .
H41A C41 H41B 109.5 . .
C39 C41 H41C 109.5 . .
H41A C41 H41C 109.5 . .
H41B C41 H41C 109.5 . .
C39 C42 H42A 109.5 . .
C39 C42 H42B 109.5 . .
H42A C42 H42B 109.5 . .
C39 C42 H42C 109.5 . .
H42A C42 H42C 109.5 . .
H42B C42 H42C 109.5 . .
C44 C43 Cu22 156.8(11) . .
C44 C43 Cu21 77.2(9) . .
Cu22 C43 Cu21 113.3(6) . .
C44 C43 Cu23 120.3(12) . .
Cu22 C43 Cu23 77.4(5) . .
Cu21 C43 Cu23 108.4(5) . .
C43 C44 C45 161.4(16) . .
C43 C44 Cu21 68.7(9) . .
C45 C44 Cu21 129.2(9) . .
C48A C45 C47 66(2) . .
C48A C45 C47A 107.9(18) . .
C47 C45 C47A 43.0(14) . .
C48A C45 C46 124(2) . .
C47 C45 C46 128(2) . .
C47A C45 C46 97(2) . .
C48A C45 C44 111.8(16) . .
C47 C45 C44 111.8(18) . .
C47A C45 C44 104.0(16) . .
C46 C45 C44 109.8(18) . .
C48A C45 C46A 107.3(15) . .
C47 C45 C46A 138(2) . .
C47A C45 C46A 117.0(16) . .
C46 C45 C46A 21.3(15) . .
C44 C45 C46A 108.8(14) . .
C48A C45 C48 31.1(13) . .
C47 C45 C48 96.4(18) . .
C47A C45 C48 137(2) . .
C46 C45 C48 100.8(16) . .
C44 C45 C48 106.7(18) . .
C46A C45 C48 80.9(18) . .
C45 C46 H46A 109.5 . .
C45 C46 H46B 109.5 . .
H46A C46 H46B 109.5 . .
C45 C46 H46C 109.5 . .
H46A C46 H46C 109.5 . .
H46B C46 H46C 109.5 . .
C45 C47 H47A 109.5 . .
C45 C47 H47B 109.5 . .
H47A C47 H47B 109.5 . .
C45 C47 H47C 109.5 . .
H47A C47 H47C 109.5 . .
H47B C47 H47C 109.5 . .
C45 C48 H48A 109.5 . .
C45 C48 H48B 109.5 . .
H48A C48 H48B 109.5 . .
C45 C48 H48C 109.5 . .
H48A C48 H48C 109.5 . .
H48B C48 H48C 109.5 . .
C50 C49 Cu23 160.5(12) . .
C50 C49 Cu24 74.6(9) . .
Cu23 C49 Cu24 114.4(7) . .
C50 C49 Cu11 118.9(11) . .
Cu23 C49 Cu11 79.7(5) . .
Cu24 C49 Cu11 87.0(5) . .
C49 C50 C51 163.2(17) . .
C49 C50 C51A 159.8(17) . .
C51 C50 C51A 8.2(17) . .
C49 C50 Cu24 71.2(8) . .
C51 C50 Cu24 125.0(13) . .
C51A C50 Cu24 124.0(12) . .
C50 C51 C54 110(2) . .
C50 C51 C52 106(2) . .
C54 C51 C52 116(2) . .
C50 C51 C53 112(2) . .
C54 C51 C53 106(2) . .
C52 C51 C53 107(2) . .
C51 C52 H52A 109.5 . .
C51 C52 H52B 109.5 . .
H52A C52 H52B 109.5 . .
C51 C52 H52C 109.5 . .
H52A C52 H52C 109.5 . .
H52B C52 H52C 109.5 . .
C51 C53 H53A 109.5 . .
C51 C53 H53B 109.5 . .
H53A C53 H53B 109.5 . .
C51 C53 H53C 109.5 . .
H53A C53 H53C 109.5 . .
H53B C53 H53C 109.5 . .
C51 C54 H54A 109.5 . .
C51 C54 H54B 109.5 . .
H54A C54 H54B 109.5 . .
C51 C54 H54C 109.5 . .
H54A C54 H54C 109.5 . .
H54B C54 H54C 109.5 . .
C56 C55 Cu26 167.4(11) . .
C56 C55 Cu23 94.6(8) . .
Cu26 C55 Cu23 87.7(5) . .
C56 C55 Cu27 108.6(9) . .
Cu26 C55 Cu27 77.3(4) . .
Cu23 C55 Cu27 137.1(6) . .
C56 C55 Cu22 108.5(10) . .
Cu26 C55 Cu22 83.8(5) . .
Cu23 C55 Cu22 67.3(3) . .
Cu27 C55 Cu22 71.3(4) . .
C55 C56 C57 178.9(13) . .
C56 C57 C60 106.9(13) . .
C56 C57 C58 108.4(12) . .
C60 C57 C58 115.2(13) . .
C56 C57 C59 107.3(11) . .
C60 C57 C59 113.0(13) . .
C58 C57 C59 105.7(13) . .
C57 C58 H58A 109.5 . .
C57 C58 H58B 109.5 . .
H58A C58 H58B 109.5 . .
C57 C58 H58C 109.5 . .
H58A C58 H58C 109.5 . .
H58B C58 H58C 109.5 . .
C57 C59 H59A 109.5 . .
C57 C59 H59B 109.5 . .
H59A C59 H59B 109.5 . .
C57 C59 H59C 109.5 . .
H59A C59 H59C 109.5 . .
H59B C59 H59C 109.5 . .
C57 C60 H60A 109.5 . .
C57 C60 H60B 109.5 . .
H60A C60 H60B 109.5 . .
C57 C60 H60C 109.5 . .
H60A C60 H60C 109.5 . .
H60B C60 H60C 109.5 . .
C62 C61 Cu4 155.0(10) . .
C62 C61 Cu8 70.8(8) . .
Cu4 C61 Cu8 112.2(5) . .
C62 C61 Cu7 118.9(8) . .
Cu4 C61 Cu7 84.4(4) . .
Cu8 C61 Cu7 108.8(5) . .
C61 C62 C63 157.7(12) . .
C61 C62 Cu8 74.0(8) . .
C63 C62 Cu8 128.1(8) . .
C66 C63 C62 109.9(10) . .
C66 C63 C64 108.2(13) . .
C62 C63 C64 106.8(11) . .
C66 C63 C65 118.8(16) . .
C62 C63 C65 109.1(13) . .
C64 C63 C65 103.4(17) . .
C66 C63 C65A 98.7(14) . .
C62 C63 C65A 106(2) . .
C64 C63 C65A 126(2) . .
C65 C63 C65A 25.0(15) . .
C63 C64 H64A 109.5 . .
C63 C64 H64B 109.5 . .
H64A C64 H64B 109.5 . .
C63 C64 H64C 109.5 . .
H64A C64 H64C 109.5 . .
H64B C64 H64C 109.5 . .
C63 C65 H65A 109.5 . .
C63 C65 H65B 109.5 . .
H65A C65 H65B 109.5 . .
C63 C65 H65C 109.5 . .
H65A C65 H65C 109.5 . .
H65B C65 H65C 109.5 . .
C63 C66 H66A 109.5 . .
C63 C66 H66B 109.5 . .
H66A C66 H66B 109.5 . .
C63 C66 H66C 109.5 . .
H66A C66 H66C 109.5 . .
H66B C66 H66C 109.5 . .
C68 C67 Cu29 158.9(10) . .
C68 C67 Cu17 73.0(8) . .
Cu29 C67 Cu17 86.8(4) . .
C68 C67 Cu2 117.2(10) . .
Cu29 C67 Cu2 77.6(4) . .
Cu17 C67 Cu2 119.1(5) . .
C68 C67 Cu4 121.0(9) . .
Cu29 C67 Cu4 74.9(4) . .
Cu17 C67 Cu4 151.6(6) . .
Cu2 C67 Cu4 78.5(4) . .
C67 C68 C69 160.3(13) . .
C67 C68 Cu17 72.3(8) . .
C69 C68 Cu17 127.4(9) . .
C70 C69 C72 107.9(14) . .
C70 C69 C71 110.5(12) . .
C72 C69 C71 113.5(14) . .
C70 C69 C68 108.2(12) . .
C72 C69 C68 107.7(11) . .
C71 C69 C68 109.0(12) . .
C69 C70 H70A 109.5 . .
C69 C70 H70B 109.5 . .
H70A C70 H70B 109.5 . .
C69 C70 H70C 109.5 . .
H70A C70 H70C 109.5 . .
H70B C70 H70C 109.5 . .
C69 C71 H71A 109.5 . .
C69 C71 H71B 109.5 . .
H71A C71 H71B 109.5 . .
C69 C71 H71C 109.5 . .
H71A C71 H71C 109.5 . .
H71B C71 H71C 109.5 . .
C69 C72 H72A 109.5 . .
C69 C72 H72B 109.5 . .
H72A C72 H72B 109.5 . .
C69 C72 H72C 109.5 . .
H72A C72 H72C 109.5 . .
H72B C72 H72C 109.5 . .
C74 C73 Cu27 150.6(10) . .
C74 C73 Cu5 115.3(9) . .
Cu27 C73 Cu5 84.9(5) . .
C74 C73 Cu9 74.2(9) . .
Cu27 C73 Cu9 114.4(6) . .
Cu5 C73 Cu9 122.0(6) . .
C74 C73 Cu5A 89.8(9) . .
Cu27 C73 Cu5A 118.7(7) . .
Cu5 C73 Cu5A 43.7(5) . .
Cu9 C73 Cu5A 81.8(6) . .
C73 C74 C75 165.7(13) . .
C73 C74 Cu9 70.3(8) . .
C75 C74 Cu9 124.0(9) . .
C73 C74 Cu5A 59.0(8) . .
C75 C74 Cu5A 122.7(10) . .
Cu9 C74 Cu5A 73.0(5) . .
C78A C75 C76 97.5(14) . .
C78A C75 C74 100(2) . .
C76 C75 C74 109.6(13) . .
C78A C75 C77 131(3) . .
C76 C75 C77 106.0(12) . .
C74 C75 C77 111.1(11) . .
C78A C75 C78 27.0(18) . .
C76 C75 C78 119.2(16) . .
C74 C75 C78 104.8(13) . .
C77 C75 C78 106.1(17) . .
C75 C76 H76A 109.5 . .
C75 C76 H76B 109.5 . .
H76A C76 H76B 109.5 . .
C75 C76 H76C 109.5 . .
H76A C76 H76C 109.5 . .
H76B C76 H76C 109.5 . .
C75 C77 H77A 109.5 . .
C75 C77 H77B 109.5 . .
H77A C77 H77B 109.5 . .
C75 C77 H77C 109.5 . .
H77A C77 H77C 109.5 . .
H77B C77 H77C 109.5 . .
C75 C78 H78A 109.5 . .
C75 C78 H78B 109.5 . .
H78A C78 H78B 109.5 . .
C75 C78 H78C 109.5 . .
H78A C78 H78C 109.5 . .
H78B C78 H78C 109.5 . .
C80 C79 Cu30 143.8(9) . .
C80 C79 Cu31 136.4(9) . .
Cu30 C79 Cu31 77.8(4) . .
C80 C79 Cu28 72.9(7) . .
Cu30 C79 Cu28 76.5(4) . .
Cu31 C79 Cu28 149.6(6) . .
C80 C79 Cu5 110.9(9) . .
Cu30 C79 Cu5 78.6(4) . .
Cu31 C79 Cu5 84.4(4) . .
Cu28 C79 Cu5 75.0(4) . .
C79 C80 C81 162.3(12) . .
C79 C80 Cu28 71.7(7) . .
C81 C80 Cu28 125.9(8) . .
C80 C81 C84 109.9(10) . .
C80 C81 C82 109.2(10) . .
C84 C81 C82 109.0(11) . .
C80 C81 C83 109.6(10) . .
C84 C81 C83 111.6(12) . .
C82 C81 C83 107.4(11) . .
C81 C82 H82A 109.5 . .
C81 C82 H82B 109.5 . .
H82A C82 H82B 109.5 . .
C81 C82 H82C 109.5 . .
H82A C82 H82C 109.5 . .
H82B C82 H82C 109.5 . .
C81 C83 H83A 109.5 . .
C81 C83 H83B 109.5 . .
H83A C83 H83B 109.5 . .
C81 C83 H83C 109.5 . .
H83A C83 H83C 109.5 . .
H83B C83 H83C 109.5 . .
C81 C84 H84A 109.5 . .
C81 C84 H84B 109.5 . .
H84A C84 H84B 109.5 . .
C81 C84 H84C 109.5 . .
H84A C84 H84C 109.5 . .
H84B C84 H84C 109.5 . .
C86 C85 Cu3 173.7(9) . 3_567
C86 C85 Cu29 105.3(8) . 3_567
Cu3 C85 Cu29 80.0(4) 3_567 3_567
C86 C85 Cu31 72.0(7) . .
Cu3 C85 Cu31 109.0(5) 3_567 .
Cu29 C85 Cu31 115.6(4) 3_567 .
C86 C85 Cu4 105.5(8) . 3_567
Cu3 C85 Cu4 73.4(3) 3_567 3_567
Cu29 C85 Cu4 64.3(3) 3_567 3_567
Cu31 C85 Cu4 177.5(6) . 3_567
C85 C86 C87 160.6(12) . .
C85 C86 Cu31 73.0(7) . .
C87 C86 Cu31 125.2(9) . .
C89A C87 C86 111.3(14) . .
C89A C87 C90 118.7(16) . .
C86 C87 C90 107.2(10) . .
C89A C87 C88A 111.4(15) . .
C86 C87 C88A 105.1(12) . .
C90 C87 C88A 102.0(14) . .
C89A C87 C88 81.1(16) . .
C86 C87 C88 104.5(15) . .
C90 C87 C88 131.5(17) . .
C88A C87 C88 33.6(12) . .
C89A C87 C89 28.3(15) . .
C86 C87 C89 106.9(16) . .
C90 C87 C89 95.7(17) . .
C88A C87 C89 136.6(17) . .
C88 C87 C89 109.0(19) . .
C87 C88 H88A 109.5 . .
C87 C88 H88B 109.5 . .
H88A C88 H88B 109.5 . .
C87 C88 H88C 109.5 . .
H88A C88 H88C 109.5 . .
H88B C88 H88C 109.5 . .
C87 C89 H89A 109.5 . .
C87 C89 H89B 109.5 . .
H89A C89 H89B 109.5 . .
C87 C89 H89C 109.5 . .
H89A C89 H89C 109.5 . .
H89B C89 H89C 109.5 . .
C87 C90 H90A 109.5 . .
C87 C90 H90B 109.5 . .
H90A C90 H90B 109.5 . .
C87 C90 H90C 109.5 . .
H90A C90 H90C 109.5 . .
H90B C90 H90C 109.5 . .
C92 C91 Cu12 139.8(10) . .
C92 C91 Cu11 140.5(11) . .
Cu12 C91 Cu11 78.4(5) . .
C92 C91 Cu10 71.6(8) . .
Cu12 C91 Cu10 120.9(7) . .
Cu11 C91 Cu10 99.4(5) . .
C91 C92 C93 162.6(12) . .
C91 C92 Cu10 71.5(7) . .
C93 C92 Cu10 125.5(9) . .
C96 C93 C94A 118.5(19) . .
C96 C93 C92 111.5(12) . .
C94A C93 C92 110.1(16) . .
C96 C93 C95 107.4(12) . .
C94A C93 C95 99(3) . .
C92 C93 C95 108.9(12) . .
C96 C93 C94 103(2) . .
C94A C93 C94 26.2(17) . .
C92 C93 C94 100.8(18) . .
C95 C93 C94 125(3) . .
C93 C94 H94D 109.5 . .
C93 C94 H94E 109.5 . .
H94D C94 H94E 109.5 . .
C93 C94 H94F 109.5 . .
H94D C94 H94F 109.5 . .
H94E C94 H94F 109.5 . .
C93 C95 H95A 109.5 . .
C93 C95 H95B 109.5 . .
H95A C95 H95B 109.5 . .
C93 C95 H95C 109.5 . .
H95A C95 H95C 109.5 . .
H95B C95 H95C 109.5 . .
C93 C96 H96A 109.5 . .
C93 C96 H96B 109.5 . .
H96A C96 H96B 109.5 . .
C93 C96 H96C 109.5 . .
H96A C96 H96C 109.5 . .
H96B C96 H96C 109.5 . .
C98 C97 Cu6 151.7(15) . .
C98 C97 Cu16 122.6(14) . .
Cu6 C97 Cu16 85.4(6) . .
C98 C97 Cu18 79.6(12) . .
Cu6 C97 Cu18 92.9(6) . .
Cu16 C97 Cu18 114.6(6) . .
C97 C98 C99 162.7(16) . .
C97 C98 C199 126.2(19) . .
C99 C98 C199 55.0(13) . .
C97 C98 Cu18 67.6(10) . .
C99 C98 Cu18 124.4(12) . .
C199 C98 Cu18 139.5(12) . .
C100 C99 C102 115.9(16) . .
C100 C99 C98 108.4(15) . .
C102 C99 C98 104.1(16) . .
C100 C99 C101 112.8(16) . .
C102 C99 C101 103.5(16) . .
C98 C99 C101 111.9(16) . .
C99 C100 H10D 109.5 . .
C99 C100 H10E 109.5 . .
H10D C100 H10E 109.5 . .
C99 C100 H10F 109.5 . .
H10D C100 H10F 109.5 . .
H10E C100 H10F 109.5 . .
C99 C101 H10G 109.5 . .
C99 C101 H10H 109.5 . .
H10G C101 H10H 109.5 . .
C99 C101 H10I 109.5 . .
H10G C101 H10I 109.5 . .
H10H C101 H10I 109.5 . .
C99 C102 H10J 109.5 . .
C99 C102 H10K 109.5 . .
H10J C102 H10K 109.5 . .
C99 C102 H10L 109.5 . .
H10J C102 H10L 109.5 . .
H10K C102 H10L 109.5 . .
F3 C103 F2 113.3(17) . .
F3 C103 F1 109.4(17) . .
F2 C103 F1 106.7(15) . .
F3 C103 S1 110.3(12) . .
F2 C103 S1 111.1(13) . .
F1 C103 S1 105.6(12) . .
F6 C104 F4 104(2) . .
F6 C104 F5 103.6(16) . .
F4 C104 F5 107.7(16) . .
F6 C104 S2 114.5(15) . .
F4 C104 S2 116.0(15) . .
F5 C104 S2 110.0(16) . .
C201 C199 C202 102(2) . .
C201 C199 C200 113(2) . .
C202 C199 C200 116(2) . .
C201 C199 C98 125(3) . .
C202 C199 C98 117(3) . .
C200 C199 C98 84(2) . .
C199 C200 H20H 109.5 . .
C199 C200 H20I 109.5 . .
H20H C200 H20I 109.5 . .
C199 C200 H22G 109.5 . .
H20H C200 H22G 109.5 . .
H20I C200 H22G 109.5 . .
C199 C201 H20A 109.5 . .
C199 C201 H20B 109.5 . .
H20A C201 H20B 109.5 . .
C199 C201 H20C 109.5 . .
H20A C201 H20C 109.5 . .
H20B C201 H20C 109.5 . .
C199 C202 H20D 109.5 . .
C199 C202 H20E 109.5 . .
H20D C202 H20E 109.5 . .
C199 C202 H20F 109.5 . .
H20D C202 H20F 109.5 . .
H20E C202 H20F 109.5 . .
C11A C9A C12A 108.7(17) . .
C11A C9A C8 106.2(15) . .
C12A C9A C8 109.5(15) . .
C11A C9A C10A 105.5(17) . .
C12A C9A C10A 115.6(17) . .
C8 C9A C10A 110.8(15) . .
C9A C10A H10M 109.5 . .
C9A C10A H10N 109.5 . .
H10M C10A H10N 109.5 . .
C9A C10A H10O 109.5 . .
H10M C10A H10O 109.5 . .
H10N C10A H10O 109.5 . .
C9A C11A H11D 109.5 . .
C9A C11A H11E 109.5 . .
H11D C11A H11E 109.5 . .
C9A C11A H11F 109.5 . .
H11D C11A H11F 109.5 . .
H11E C11A H11F 109.5 . .
C9A C12A H12D 109.5 . .
C9A C12A H12E 109.5 . .
H12D C12A H12E 109.5 . .
C9A C12A H12F 109.5 . .
H12D C12A H12F 109.5 . .
H12E C12A H12F 109.5 . .
C16A C15A C18A 107(2) . .
C16A C15A C17A 117(2) . .
C18A C15A C17A 93(3) . .
C16A C15A C14 104(4) . .
C18A C15A C14 125(5) . .
C17A C15A C14 112(4) . .
C15A C16A H16D 109.5 . .
C15A C16A H16E 109.5 . .
H16D C16A H16E 109.5 . .
C15A C16A H16F 109.5 . .
H16D C16A H16F 109.5 . .
H16E C16A H16F 109.5 . .
C15A C17A H17D 109.5 . .
C15A C17A H17E 109.5 . .
H17D C17A H17E 109.5 . .
C15A C17A H17F 109.5 . .
H17D C17A H17F 109.5 . .
H17E C17A H17F 109.5 . .
C15A C18A H18D 109.5 . .
C15A C18A H18E 109.5 . .
H18D C18A H18E 109.5 . .
C15A C18A H18F 109.5 . .
H18D C18A H18F 109.5 . .
H18E C18A H18F 109.5 . .
C27 C28A H28D 109.5 . .
C27 C28A H28E 109.5 . .
H28D C28A H28E 109.5 . .
C27 C28A H28F 109.5 . .
H28D C28A H28F 109.5 . .
H28E C28A H28F 109.5 . .
C27 C29A H29D 109.5 . .
C27 C29A H29E 109.5 . .
H29D C29A H29E 109.5 . .
C27 C29A H29F 109.5 . .
H29D C29A H29F 109.5 . .
H29E C29A H29F 109.5 . .
C33 C34A H34D 109.5 . .
C33 C34A H34E 109.5 . .
H34D C34A H34E 109.5 . .
C33 C34A H34F 109.5 . .
H34D C34A H34F 109.5 . .
H34E C34A H34F 109.5 . .
C33 C35A H35D 109.5 . .
C33 C35A H35E 109.5 . .
H35D C35A H35E 109.5 . .
C33 C35A H35F 109.5 . .
H35D C35A H35F 109.5 . .
H35E C35A H35F 109.5 . .
C33 C36A H36D 109.5 . .
C33 C36A H36E 109.5 . .
H36D C36A H36E 109.5 . .
C33 C36A H36F 109.5 . .
H36D C36A H36F 109.5 . .
H36E C36A H36F 109.5 . .
C45 C46A H46D 109.5 . .
C45 C46A H46E 109.5 . .
H46D C46A H46E 109.5 . .
C45 C46A H46F 109.5 . .
H46D C46A H46F 109.5 . .
H46E C46A H46F 109.5 . .
C45 C47A H47D 109.5 . .
C45 C47A H47E 109.5 . .
H47D C47A H47E 109.5 . .
C45 C47A H47F 109.5 . .
H47D C47A H47F 109.5 . .
H47E C47A H47F 109.5 . .
C45 C48A H48D 109.5 . .
C45 C48A H48E 109.5 . .
H48D C48A H48E 109.5 . .
C45 C48A H48F 109.5 . .
H48D C48A H48F 109.5 . .
H48E C48A H48F 109.5 . .
C52A C51A C53A 107(2) . .
C52A C51A C50 97(2) . .
C53A C51A C50 119(2) . .
C52A C51A C54A 114(2) . .
C53A C51A C54A 105.8(19) . .
C50 C51A C54A 114(2) . .
C51A C52A H52D 109.5 . .
C51A C52A H52E 109.5 . .
H52D C52A H52E 109.5 . .
C51A C52A H52F 109.5 . .
H52D C52A H52F 109.5 . .
H52E C52A H52F 109.5 . .
C51A C53A H53D 109.5 . .
C51A C53A H53E 109.5 . .
H53D C53A H53E 109.5 . .
C51A C53A H53F 109.5 . .
H53D C53A H53F 109.5 . .
H53E C53A H53F 109.5 . .
C51A C54A H54D 109.5 . .
C51A C54A H54E 109.5 . .
H54D C54A H54E 109.5 . .
C51A C54A H54F 109.5 . .
H54D C54A H54F 109.5 . .
H54E C54A H54F 109.5 . .
C63 C65A H65D 109.5 . .
C63 C65A H65E 109.5 . .
H65D C65A H65E 109.5 . .
C63 C65A H65F 109.5 . .
H65D C65A H65F 109.5 . .
H65E C65A H65F 109.5 . .
C75 C78A H78D 109.5 . .
C75 C78A H78E 109.5 . .
H78D C78A H78E 109.5 . .
C75 C78A H78F 109.5 . .
H78D C78A H78F 109.5 . .
H78E C78A H78F 109.5 . .
C87 C88A H88D 109.5 . .
C87 C88A H88E 109.5 . .
H88D C88A H88E 109.5 . .
C87 C88A H88F 109.5 . .
H88D C88A H88F 109.5 . .
H88E C88A H88F 109.5 . .
C87 C89A H89D 109.5 . .
C87 C89A H89E 109.5 . .
H89D C89A H89E 109.5 . .
C87 C89A H89F 109.5 . .
H89D C89A H89F 109.5 . .
H89E C89A H89F 109.5 . .
C93 C94A H94A 109.5 . .
C93 C94A H94B 109.5 . .
H94A C94A H94B 109.5 . .
C93 C94A H94C 109.5 . .
H94A C94A H94C 109.5 . .
H94B C94A H94C 109.5 . .
O22 Cu1 C1 151.8(4) . 3_567
O22 Cu1 Cu7 153.8(2) . 3_567
C1 Cu1 Cu7 52.0(3) 3_567 3_567
O22 Cu1 Cu3 87.6(2) . 3_567
C1 Cu1 Cu3 119.6(4) 3_567 3_567
Cu7 Cu1 Cu3 67.61(6) 3_567 3_567
O22 Cu1 Cu31 48.3(2) . .
C1 Cu1 Cu31 144.8(4) 3_567 .
Cu7 Cu1 Cu31 123.70(8) 3_567 .
Cu3 Cu1 Cu31 69.31(5) 3_567 .
O20 Cu2 C67 117.5(4) . .
O20 Cu2 O1 91.4(3) . 3_567
C67 Cu2 O1 119.0(3) . 3_567
O20 Cu2 O7 108.3(3) . .
C67 Cu2 O7 124.4(3) . .
O1 Cu2 O7 88.1(2) 3_567 .
O20 Cu2 Cu29 160.5(2) . .
C67 Cu2 Cu29 50.2(3) . .
O1 Cu2 Cu29 84.67(18) 3_567 .
O7 Cu2 Cu29 90.71(18) . .
O20 Cu2 Cu4 130.5(2) . .
C67 Cu2 Cu4 51.4(3) . .
O1 Cu2 Cu4 137.80(19) 3_567 .
O7 Cu2 Cu4 75.46(18) . .
Cu29 Cu2 Cu4 57.56(5) . .
C85 Cu3 O1 132.0(4) 3_567 .
C85 Cu3 O7 136.6(4) 3_567 .
O1 Cu3 O7 89.6(3) . .
C85 Cu3 Cu29 52.9(3) 3_567 .
O1 Cu3 Cu29 161.17(19) . .
O7 Cu3 Cu29 92.51(19) . .
C85 Cu3 Cu4 63.9(3) 3_567 .
O1 Cu3 Cu4 141.93(19) . .
O7 Cu3 Cu4 75.35(19) . .
Cu29 Cu3 Cu4 56.21(5) . .
C85 Cu3 Cu1 63.3(3) 3_567 3_567
O1 Cu3 Cu1 73.98(19) . 3_567
O7 Cu3 Cu1 136.24(19) . 3_567
Cu29 Cu3 Cu1 115.93(7) . 3_567
Cu4 Cu3 Cu1 92.92(6) . 3_567
C85 Cu3 Cu7 81.0(3) 3_567 .
O1 Cu3 Cu7 89.43(19) . .
O7 Cu3 Cu7 88.97(19) . .
Cu29 Cu3 Cu7 109.31(6) . .
Cu4 Cu3 Cu7 56.19(4) . .
Cu1 Cu3 Cu7 51.58(5) 3_567 .
C61 Cu4 C67 139.8(4) . .
C61 Cu4 Cu29 167.9(3) . .
C67 Cu4 Cu29 50.8(3) . .
C61 Cu4 C85 119.1(4) . 3_567
C67 Cu4 C85 97.2(4) . 3_567
Cu29 Cu4 C85 48.9(2) . 3_567
C61 Cu4 Cu2 130.0(3) . .
C67 Cu4 Cu2 50.1(3) . .
Cu29 Cu4 Cu2 59.53(5) . .
C85 Cu4 Cu2 99.8(2) 3_567 .
C61 Cu4 Cu7 48.7(3) . .
C67 Cu4 Cu7 170.7(3) . .
Cu29 Cu4 Cu7 121.40(7) . .
C85 Cu4 Cu7 77.0(2) 3_567 .
Cu2 Cu4 Cu7 123.07(7) . .
C61 Cu4 Cu3 113.7(3) . .
C67 Cu4 Cu3 104.6(3) . .
Cu29 Cu4 Cu3 59.14(5) . .
C85 Cu4 Cu3 42.6(3) 3_567 .
Cu2 Cu4 Cu3 74.00(5) . .
Cu7 Cu4 Cu3 66.19(5) . .
C73 Cu5 O23 110.4(4) . .
C73 Cu5 C79 142.9(5) . .
O23 Cu5 C79 98.0(4) . .
C73 Cu5 O10 103.8(4) . .
O23 Cu5 O10 107.7(3) . .
C79 Cu5 O10 89.0(3) . .
C73 Cu5 Cu28 95.5(4) . .
O23 Cu5 Cu28 114.1(2) . .
C79 Cu5 Cu28 50.0(3) . .
O10 Cu5 Cu28 123.51(17) . .
C73 Cu5 Cu27 46.8(4) . .
O23 Cu5 Cu27 150.4(2) . .
C79 Cu5 Cu27 97.6(3) . .
O10 Cu5 Cu27 97.63(16) . .
Cu28 Cu5 Cu27 60.06(6) . .
C73 Cu5 Cu30 106.6(4) . .
O23 Cu5 Cu30 142.7(2) . .
C79 Cu5 Cu30 46.7(3) . .
O10 Cu5 Cu30 66.91(16) . .
Cu28 Cu5 Cu30 56.73(6) . .
Cu27 Cu5 Cu30 61.98(6) . .
C73 Cu5 Cu31 148.0(3) . .
O23 Cu5 Cu31 94.0(2) . .
C79 Cu5 Cu31 45.3(3) . .
O10 Cu5 Cu31 47.19(16) . .
Cu28 Cu5 Cu31 92.90(7) . .
Cu27 Cu5 Cu31 114.81(7) . .
Cu30 Cu5 Cu31 54.21(5) . .
O21 Cu6 C97 171.6(5) 3_567 .
O21 Cu6 Cu16 137.3(3) 3_567 .
C97 Cu6 Cu16 48.8(4) . .
O21 Cu6 Cu18 136.2(3) 3_567 .
C97 Cu6 Cu18 45.6(4) . .
Cu16 Cu6 Cu18 76.22(8) . .
C1 Cu7 C61 125.9(5) . .
C1 Cu7 O2 119.4(4) . .
C61 Cu7 O2 109.4(3) . .
C1 Cu7 Cu1 49.5(3) . 3_567
C61 Cu7 Cu1 137.9(3) . 3_567
O2 Cu7 Cu1 103.52(17) . 3_567
C1 Cu7 Cu4 131.5(3) . .
C61 Cu7 Cu4 46.9(3) . .
O2 Cu7 Cu4 103.12(16) . .
Cu1 Cu7 Cu4 100.85(7) 3_567 .
C1 Cu7 Cu3 110.4(3) . .
C61 Cu7 Cu3 103.5(3) . .
O2 Cu7 Cu3 74.67(16) . .
Cu1 Cu7 Cu3 60.81(5) 3_567 .
Cu4 Cu7 Cu3 57.62(5) . .
C62 Cu8 C61 35.2(4) . .
C62 Cu8 O2W 126.6(4) . .
C61 Cu8 O2W 161.6(4) . .
C62 Cu8 O8 142.8(4) . .
C61 Cu8 O8 108.0(4) . .
O2W Cu8 O8 90.4(3) . .
C62 Cu8 Cu9 164.5(3) . .
C61 Cu8 Cu9 157.8(3) . .
O2W Cu8 Cu9 39.2(2) . .
O8 Cu8 Cu9 52.27(19) . .
O2W Cu9 C73 167.7(4) . .
O2W Cu9 C74 137.0(5) . .
C73 Cu9 C74 35.5(5) . .
O2W Cu9 O8 82.4(3) . .
C73 Cu9 O8 109.9(4) . .
C74 Cu9 O8 124.8(4) . .
O2W Cu9 Cu5A 140.5(4) . .
C73 Cu9 Cu5A 49.8(4) . .
C74 Cu9 Cu5A 59.4(5) . .
O8 Cu9 Cu5A 66.4(4) . .
O2W Cu9 Cu8 41.2(2) . .
C73 Cu9 Cu8 150.9(3) . .
C74 Cu9 Cu8 143.3(4) . .
O8 Cu9 Cu8 42.16(16) . .
Cu5A Cu9 Cu8 102.0(3) . .
O2W Cu10 C91 170.9(4) . .
O2W Cu10 C92 134.1(4) . .
C91 Cu10 C92 36.9(5) . .
O2W Cu10 O19 87.5(3) . .
C91 Cu10 O19 101.1(4) . .
C92 Cu10 O19 136.9(4) . .
O2W Cu10 Cu11 146.8(2) . .
C91 Cu10 Cu11 40.3(4) . .
C92 Cu10 Cu11 71.9(4) . .
O19 Cu10 Cu11 75.8(2) . .
C91 Cu11 C49 125.8(5) . .
C91 Cu11 O14 119.4(4) . .
C49 Cu11 O14 112.6(4) . .
C91 Cu11 Cu12 49.5(4) . .
C49 Cu11 Cu12 121.4(4) . .
O14 Cu11 Cu12 88.5(2) . .
C91 Cu11 Cu23 139.6(4) . .
C49 Cu11 Cu23 48.2(4) . .
O14 Cu11 Cu23 90.6(2) . .
Cu12 Cu11 Cu23 167.73(9) . .
C91 Cu11 Cu24 131.8(3) . .
C49 Cu11 Cu24 46.1(3) . .
O14 Cu11 Cu24 78.87(19) . .
Cu12 Cu11 Cu24 91.24(7) . .
Cu23 Cu11 Cu24 76.59(7) . .
C91 Cu11 Cu10 40.3(3) . .
C49 Cu11 Cu10 146.0(4) . .
O14 Cu11 Cu10 95.94(19) . .
Cu12 Cu11 Cu10 75.51(6) . .
Cu23 Cu11 Cu10 116.75(7) . .
Cu24 Cu11 Cu10 165.97(8) . .
C91 Cu12 C13 175.9(5) . .
C91 Cu12 C14 149.2(5) . .
C13 Cu12 C14 34.7(5) . .
C91 Cu12 Cu11 52.1(4) . .
C13 Cu12 Cu11 125.3(4) . .
C14 Cu12 Cu11 151.0(4) . .
C91 Cu12 Cu13 136.6(4) . .
C13 Cu12 Cu13 41.7(4) . .
C14 Cu12 Cu13 68.3(4) . .
Cu11 Cu12 Cu13 85.29(7) . .
C13 Cu13 C19 149.2(5) . .
C13 Cu13 O16 106.1(4) . .
C19 Cu13 O16 103.8(4) . .
C13 Cu13 Cu24 132.2(4) . .
C19 Cu13 Cu24 50.8(3) . .
O16 Cu13 Cu24 94.72(19) . .
C13 Cu13 Cu14 49.0(4) . .
C19 Cu13 Cu14 155.5(4) . .
O16 Cu13 Cu14 58.26(18) . .
Cu24 Cu13 Cu14 139.30(8) . .
C13 Cu13 Cu12 45.0(4) . .
C19 Cu13 Cu12 129.2(4) . .
O16 Cu13 Cu12 108.20(17) . .
Cu24 Cu13 Cu12 87.84(7) . .
Cu14 Cu13 Cu12 74.88(6) . .
C13 Cu14 C7 145.4(5) . .
C13 Cu14 O17 107.5(4) . .
C7 Cu14 O17 99.8(4) . .
C13 Cu14 C8 117.9(5) . .
C7 Cu14 C8 32.5(4) . .
O17 Cu14 C8 132.3(4) . .
C13 Cu14 O16 104.3(4) . .
C7 Cu14 O16 98.7(4) . .
O17 Cu14 O16 85.0(3) . .
C8 Cu14 O16 97.0(4) . .
C13 Cu14 Cu13 48.5(4) . .
C7 Cu14 Cu13 138.2(4) . .
O17 Cu14 Cu13 109.9(2) . .
C8 Cu14 Cu13 110.8(3) . .
O16 Cu14 Cu13 56.94(18) . .
C13 Cu14 Cu15 148.8(4) . .
C7 Cu14 Cu15 42.4(4) . .
O17 Cu14 Cu15 58.4(2) . .
C8 Cu14 Cu15 74.8(3) . .
O16 Cu14 Cu15 101.96(18) . .
Cu13 Cu14 Cu15 158.16(8) . .
C7 Cu15 C1 154.1(5) . .
C7 Cu15 C2 120.3(5) . .
C1 Cu15 C2 33.9(4) . .
C7 Cu15 O5 105.9(4) . .
C1 Cu15 O5 99.7(4) . .
C2 Cu15 O5 132.3(4) . .
C7 Cu15 Cu16 47.8(4) . .
C1 Cu15 Cu16 154.8(3) . .
C2 Cu15 Cu16 156.4(3) . .
O5 Cu15 Cu16 59.44(19) . .
C7 Cu15 Cu14 45.8(4) . .
C1 Cu15 Cu14 132.7(3) . .
C2 Cu15 Cu14 119.7(3) . .
O5 Cu15 Cu14 100.1(2) . .
Cu16 Cu15 Cu14 69.18(6) . .
C97 Cu16 C7 163.0(5) . .
C97 Cu16 O5 102.0(4) . .
C7 Cu16 O5 92.5(4) . .
C97 Cu16 Cu6 45.8(4) . .
C7 Cu16 Cu6 135.1(4) . .
O5 Cu16 Cu6 70.17(18) . .
C97 Cu16 Cu15 145.2(4) . .
C7 Cu16 Cu15 45.8(4) . .
O5 Cu16 Cu15 47.77(17) . .
Cu6 Cu16 Cu15 100.90(8) . .
C67 Cu17 C68 34.7(4) . .
C67 Cu17 O12 118.3(4) . 3_567
C68 Cu17 O12 151.0(4) . 3_567
C67 Cu17 O1W 150.2(4) . 3_567
C68 Cu17 O1W 116.2(4) . 3_567
O12 Cu17 O1W 91.5(3) 3_567 3_567
C67 Cu17 O4 95.6(4) . 3_567
C68 Cu17 O4 106.1(4) . 3_567
O12 Cu17 O4 82.5(3) 3_567 3_567
O1W Cu17 O4 86.8(3) 3_567 3_567
C67 Cu17 Cu29 46.1(3) . .
C68 Cu17 Cu29 80.7(3) . .
O12 Cu17 Cu29 72.63(18) 3_567 .
O1W Cu17 Cu29 162.5(3) 3_567 .
O4 Cu17 Cu29 83.80(17) 3_567 .
C67 Cu17 Cu18 129.8(3) . 3_567
C68 Cu17 Cu18 116.6(4) . 3_567
O12 Cu17 Cu18 88.99(19) 3_567 3_567
O1W Cu17 Cu18 43.1(3) 3_567 3_567
O4 Cu17 Cu18 43.85(17) 3_567 3_567
Cu29 Cu17 Cu18 126.83(7) . 3_567
C97 Cu18 O1W 155.4(5) . .
C97 Cu18 O4 107.7(4) . .
O1W Cu18 O4 92.0(3) . .
C97 Cu18 C98 32.8(5) . .
O1W Cu18 C98 127.9(6) . .
O4 Cu18 C98 139.8(5) . .
C97 Cu18 O18 107.4(5) . .
O1W Cu18 O18 85.8(3) . .
O4 Cu18 O18 92.7(2) . .
C98 Cu18 O18 94.8(5) . .
C97 Cu18 Cu6 41.6(4) . .
O1W Cu18 Cu6 138.3(2) . .
O4 Cu18 Cu6 74.2(2) . .
C98 Cu18 Cu6 72.0(4) . .
O18 Cu18 Cu6 132.92(19) . .
C97 Cu18 Cu19 145.0(4) . .
O1W Cu18 Cu19 43.1(2) . .
O4 Cu18 Cu19 93.6(2) . .
C98 Cu18 Cu19 117.9(4) . .
O18 Cu18 Cu19 42.62(17) . .
Cu6 Cu18 Cu19 167.37(7) . .
C97 Cu18 Cu17 150.7(4) . 3_567
O1W Cu18 Cu17 44.0(2) . 3_567
O4 Cu18 Cu17 48.2(2) . 3_567
C98 Cu18 Cu17 168.9(5) . 3_567
O18 Cu18 Cu17 92.03(16) . 3_567
Cu6 Cu18 Cu17 109.32(7) . 3_567
Cu19 Cu18 Cu17 62.67(5) . 3_567
C32 Cu19 O18 140.0(5) . .
C32 Cu19 C31 36.6(5) . .
O18 Cu19 C31 103.4(4) . .
C32 Cu19 O1W 123.2(5) . .
O18 Cu19 O1W 96.3(3) . .
C31 Cu19 O1W 159.0(5) . .
C32 Cu19 Cu20 69.0(4) . .
O18 Cu19 Cu20 75.2(2) . .
C31 Cu19 Cu20 39.9(3) . .
O1W Cu19 Cu20 144.0(2) . .
C32 Cu19 Cu18 165.3(4) . .
O18 Cu19 Cu18 53.0(2) . .
C31 Cu19 Cu18 155.5(4) . .
O1W Cu19 Cu18 43.2(3) . .
Cu20 Cu19 Cu18 118.00(7) . .
C31 Cu20 C25 174.4(6) . .
C31 Cu20 C26 142.4(6) . .
C25 Cu20 C26 32.7(5) . .
C31 Cu20 Cu21 47.7(4) . .
C25 Cu20 Cu21 137.9(4) . .
C26 Cu20 Cu21 156.5(3) . .
C31 Cu20 Cu25 143.4(4) . .
C25 Cu20 Cu25 41.4(4) . .
C26 Cu20 Cu25 74.1(4) . .
Cu21 Cu20 Cu25 101.07(7) . .
C31 Cu20 Cu19 44.1(4) . .
C25 Cu20 Cu19 133.8(4) . .
C26 Cu20 Cu19 128.4(3) . .
Cu21 Cu20 Cu19 74.42(6) . .
Cu25 Cu20 Cu19 118.88(7) . .
C31 Cu21 C43 153.6(5) . .
C31 Cu21 C44 129.0(6) . .
C43 Cu21 C44 34.1(5) . .
C31 Cu21 O11 101.3(4) . .
C43 Cu21 O11 98.3(4) . .
C44 Cu21 O11 129.6(4) . .
C31 Cu21 Cu20 46.1(4) . .
C43 Cu21 Cu20 141.0(4) . .
C44 Cu21 Cu20 109.3(3) . .
O11 Cu21 Cu20 107.82(18) . .
C43 Cu22 C37 151.5(6) . .
C43 Cu22 C38 117.4(5) . .
C37 Cu22 C38 34.2(4) . .
C43 Cu22 C55 107.3(5) . .
C37 Cu22 C55 99.6(5) . .
C38 Cu22 C55 130.4(5) . .
C43 Cu22 Cu23 54.2(4) . .
C37 Cu22 Cu23 153.2(4) . .
C38 Cu22 Cu23 165.4(3) . .
C55 Cu22 Cu23 53.6(3) . .
C43 Cu22 Cu27 161.1(4) . .
C37 Cu22 Cu27 47.1(4) . .
C38 Cu22 Cu27 81.0(3) . .
C55 Cu22 Cu27 54.0(3) . .
Cu23 Cu22 Cu27 106.83(8) . .
C43 Cu22 Cu26 108.5(4) . .
C37 Cu22 Cu26 98.0(4) . .
C38 Cu22 Cu26 130.0(3) . .
C55 Cu22 Cu26 40.7(3) . .
Cu23 Cu22 Cu26 63.34(6) . .
Cu27 Cu22 Cu26 56.67(5) . .
C49 Cu23 C43 123.2(5) . .
C49 Cu23 C55 128.1(5) . .
C43 Cu23 C55 106.9(5) . .
C49 Cu23 Cu22 170.7(4) . .
C43 Cu23 Cu22 48.4(3) . .
C55 Cu23 Cu22 59.1(3) . .
C49 Cu23 Cu11 52.2(4) . .
C43 Cu23 Cu11 150.7(3) . .
C55 Cu23 Cu11 90.2(3) . .
Cu22 Cu23 Cu11 136.91(8) . .
C49 Cu23 Cu26 125.4(4) . .
C43 Cu23 Cu26 103.9(4) . .
C55 Cu23 Cu26 41.2(3) . .
Cu22 Cu23 Cu26 63.71(6) . .
Cu11 Cu23 Cu26 73.28(6) . .
C19 Cu24 C49 157.7(5) . .
C19 Cu24 C50 124.4(5) . .
C49 Cu24 C50 34.1(5) . .
C19 Cu24 O15 92.1(4) . .
C49 Cu24 O15 110.2(4) . .
C50 Cu24 O15 140.6(4) . .
C19 Cu24 Cu13 48.5(4) . .
C49 Cu24 Cu13 129.4(4) . .
C50 Cu24 Cu13 124.3(4) . .
O15 Cu24 Cu13 89.7(2) . .
C19 Cu24 Cu25 49.1(4) . .
C49 Cu24 Cu25 147.0(4) . .
C50 Cu24 Cu25 141.1(4) . .
O15 Cu24 Cu25 52.76(19) . .
Cu13 Cu24 Cu25 82.03(7) . .
C19 Cu24 Cu11 133.4(4) . .
C49 Cu24 Cu11 46.9(4) . .
C50 Cu24 Cu11 69.2(4) . .
O15 Cu24 Cu11 97.46(19) . .
Cu13 Cu24 Cu11 85.84(7) . .
Cu25 Cu24 Cu11 147.60(7) . .
C25 Cu25 C20 128.8(5) . .
C25 Cu25 C19 163.5(5) . .
C20 Cu25 C19 34.7(4) . .
C25 Cu25 O15 108.3(4) . .
C20 Cu25 O15 122.4(4) . .
C19 Cu25 O15 88.0(4) . .
C25 Cu25 Cu24 143.5(4) . .
C20 Cu25 Cu24 76.7(4) . .
C19 Cu25 Cu24 47.5(3) . .
O15 Cu25 Cu24 49.5(2) . .
C25 Cu25 Cu20 43.0(3) . .
C20 Cu25 Cu20 169.4(4) . .
C19 Cu25 Cu20 153.0(3) . .
O15 Cu25 Cu20 65.30(19) . .
Cu24 Cu25 Cu20 107.39(6) . .
C55 Cu26 O9 175.7(5) . .
C55 Cu26 Cu27 59.2(3) . .
O9 Cu26 Cu27 119.68(19) . .
C55 Cu26 Cu23 51.2(4) . .
O9 Cu26 Cu23 126.8(2) . .
Cu27 Cu26 Cu23 100.86(6) . .
C55 Cu26 Cu22 55.4(4) . .
O9 Cu26 Cu22 120.3(2) . .
Cu27 Cu26 Cu22 59.53(5) . .
Cu23 Cu26 Cu22 52.95(5) . .
C73 Cu27 C37 148.0(5) . .
C73 Cu27 C55 109.5(5) . .
C37 Cu27 C55 102.2(5) . .
C73 Cu27 Cu26 94.1(4) . .
C37 Cu27 Cu26 106.2(3) . .
C55 Cu27 Cu26 43.5(3) . .
C73 Cu27 Cu28 96.0(4) . .
C37 Cu27 Cu28 53.2(3) . .
C55 Cu27 Cu28 153.7(3) . .
Cu26 Cu27 Cu28 143.43(7) . .
C73 Cu27 Cu5 48.3(4) . .
C37 Cu27 Cu5 101.7(4) . .
C55 Cu27 Cu5 144.9(3) . .
Cu26 Cu27 Cu5 104.77(7) . .
Cu28 Cu27 Cu5 59.33(6) . .
C73 Cu27 Cu22 157.9(4) . .
C37 Cu27 Cu22 49.1(3) . .
C55 Cu27 Cu22 54.8(3) . .
Cu26 Cu27 Cu22 63.80(5) . .
Cu28 Cu27 Cu22 102.21(7) . .
Cu5 Cu27 Cu22 134.30(8) . .
C73 Cu27 Cu30 105.3(4) . .
C37 Cu27 Cu30 52.5(4) . .
C55 Cu27 Cu30 120.2(3) . .
Cu26 Cu27 Cu30 87.80(6) . .
Cu28 Cu27 Cu30 55.63(5) . .
Cu5 Cu27 Cu30 59.23(6) . .
Cu22 Cu27 Cu30 75.70(6) . .
O25 Cu28 C79 149.0(4) . .
O25 Cu28 C80 114.6(4) . .
C79 Cu28 C80 35.4(4) . .
O25 Cu28 C37 105.6(4) . .
C79 Cu28 C37 105.0(4) . .
C80 Cu28 C37 134.8(5) . .
O25 Cu28 Cu30 161.0(3) . .
C79 Cu28 Cu30 50.0(3) . .
C80 Cu28 Cu30 83.9(3) . .
C37 Cu28 Cu30 55.6(3) . .
O25 Cu28 Cu5 124.0(4) . .
C79 Cu28 Cu5 55.0(3) . .
C80 Cu28 Cu5 75.8(3) . .
C37 Cu28 Cu5 98.5(3) . .
Cu30 Cu28 Cu5 62.56(6) . .
O25 Cu28 Cu27 102.1(3) . .
C79 Cu28 Cu27 101.8(3) . .
C80 Cu28 Cu27 134.0(3) . .
C37 Cu28 Cu27 48.0(3) . .
Cu30 Cu28 Cu27 64.19(6) . .
Cu5 Cu28 Cu27 60.60(6) . .
C67 Cu29 O6 126.8(3) . 3_567
C67 Cu29 C85 117.4(4) . 3_567
O6 Cu29 C85 115.8(3) 3_567 3_567
C67 Cu29 Cu4 54.3(3) . .
O6 Cu29 Cu4 160.47(19) 3_567 .
C85 Cu29 Cu4 66.7(3) 3_567 .
C67 Cu29 Cu2 52.2(3) . .
O6 Cu29 Cu2 101.41(18) 3_567 .
C85 Cu29 Cu2 117.0(3) 3_567 .
Cu4 Cu29 Cu2 62.91(5) . .
C67 Cu29 Cu3 112.7(3) . .
O6 Cu29 Cu3 102.02(18) 3_567 .
C85 Cu29 Cu3 47.1(3) 3_567 .
Cu4 Cu29 Cu3 64.65(5) . .
Cu2 Cu29 Cu3 77.77(6) . .
C67 Cu29 Cu17 47.1(3) . .
O6 Cu29 Cu17 90.13(17) 3_567 .
C85 Cu29 Cu17 140.7(3) 3_567 .
Cu4 Cu29 Cu17 98.84(6) . .
Cu2 Cu29 Cu17 83.01(6) . .
Cu3 Cu29 Cu17 158.91(7) . .
O13 Cu30 C79 147.9(4) . .
O13 Cu30 C37 104.8(4) . .
C79 Cu30 C37 107.0(4) . .
O13 Cu30 Cu28 158.5(2) . .
C79 Cu30 Cu28 53.6(3) . .
C37 Cu30 Cu28 54.0(3) . .
O13 Cu30 Cu31 96.5(2) . .
C79 Cu30 Cu31 52.4(3) . .
C37 Cu30 Cu31 158.2(3) . .
Cu28 Cu30 Cu31 104.45(6) . .
O13 Cu30 Cu5 125.8(2) . .
C79 Cu30 Cu5 54.8(3) . .
C37 Cu30 Cu5 96.1(4) . .
Cu28 Cu30 Cu5 60.71(6) . .
Cu31 Cu30 Cu5 67.09(6) . .
O13 Cu30 Cu27 103.9(2) . .
C79 Cu30 Cu27 101.2(3) . .
C37 Cu30 Cu27 46.2(4) . .
Cu28 Cu30 Cu27 60.17(6) . .
Cu31 Cu30 Cu27 124.21(7) . .
Cu5 Cu30 Cu27 58.79(5) . .
C79 Cu31 C86 121.0(5) . .
C79 Cu31 C85 155.8(4) . .
C86 Cu31 C85 35.0(4) . .
C79 Cu31 O10 101.6(4) . .
C86 Cu31 O10 123.5(3) . .
C85 Cu31 O10 99.0(3) . .
C79 Cu31 O22 98.1(4) . .
C86 Cu31 O22 110.6(4) . .
C85 Cu31 O22 92.0(3) . .
O10 Cu31 O22 96.7(3) . .
C79 Cu31 Cu30 49.8(3) . .
C86 Cu31 Cu30 106.0(3) . .
C85 Cu31 Cu30 126.5(3) . .
O10 Cu31 Cu30 73.31(17) . .
O22 Cu31 Cu30 140.9(2) . .
C79 Cu31 Cu5 50.3(3) . .
C86 Cu31 Cu5 164.7(3) . .
C85 Cu31 Cu5 153.4(3) . .
O10 Cu31 Cu5 55.62(17) . .
O22 Cu31 Cu5 84.2(2) . .
Cu30 Cu31 Cu5 58.70(5) . .
C79 Cu31 Cu1 121.3(3) . .
C86 Cu31 Cu1 71.1(3) . .
C85 Cu31 Cu1 57.4(3) . .
O10 Cu31 Cu1 117.98(18) . .
O22 Cu31 Cu1 39.61(19) . .
Cu30 Cu31 Cu1 168.30(7) . .
Cu5 Cu31 Cu1 123.76(7) . .
C73 Cu5A O23 105.3(7) . .
C73 Cu5A O10 109.7(7) . .
O23 Cu5A O10 113.6(7) . .
C73 Cu5A C74 31.2(5) . .
O23 Cu5A C74 94.8(7) . .
O10 Cu5A C74 139.2(7) . .
C73 Cu5A O20 161.7(8) . .
O23 Cu5A O20 74.7(5) . .
O10 Cu5A O20 86.3(5) . .
C74 Cu5A O20 130.9(7) . .
C73 Cu5A Cu9 48.4(4) . .
O23 Cu5A Cu9 141.6(7) . .
O10 Cu5A Cu9 102.8(5) . .
C74 Cu5A Cu9 47.6(4) . .
O20 Cu5A Cu9 120.8(6) . .
C73 Cu5A Mo6 144.3(8) . .
O23 Cu5A Mo6 39.0(3) . .
O10 Cu5A Mo6 91.1(5) . .
C74 Cu5A Mo6 127.7(6) . .
O20 Cu5A Mo6 39.0(3) . .
Cu9 Cu5A Mo6 155.4(6) . .
O5 Mo1 O4 100.4(3) . .
O5 Mo1 O1 104.1(3) . .
O4 Mo1 O1 103.6(3) . .
O5 Mo1 O3 93.6(3) . .
O4 Mo1 O3 89.5(3) . .
O1 Mo1 O3 155.5(3) . .
O5 Mo1 O2 90.6(3) . .
O4 Mo1 O2 159.6(3) . .
O1 Mo1 O2 90.1(3) . .
O3 Mo1 O2 72.6(2) . .
O5 Mo1 O6 160.5(3) . .
O4 Mo1 O6 93.5(3) . .
O1 Mo1 O6 85.5(3) . .
O3 Mo1 O6 72.9(2) . .
O2 Mo1 O6 72.2(2) . .
O10 Mo2 O8 101.2(3) . .
O10 Mo2 O7 103.0(3) . .
O8 Mo2 O7 104.0(3) . .
O10 Mo2 O9 96.1(3) . .
O8 Mo2 O9 90.8(3) . .
O7 Mo2 O9 152.8(3) . .
O10 Mo2 O6 95.1(3) . .
O8 Mo2 O6 157.1(3) . .
O7 Mo2 O6 87.6(3) . .
O9 Mo2 O6 71.4(2) . .
O10 Mo2 O2 164.5(3) . .
O8 Mo2 O2 89.7(3) . .
O7 Mo2 O2 84.7(3) . .
O9 Mo2 O2 72.5(2) . .
O6 Mo2 O2 71.5(2) . .
O13 Mo3 O12 102.4(3) . .
O13 Mo3 O11 103.3(3) . .
O12 Mo3 O11 101.5(3) . .
O13 Mo3 O6 104.0(3) . .
O12 Mo3 O6 87.3(3) . .
O11 Mo3 O6 148.7(3) . .
O13 Mo3 O9 91.2(3) . .
O12 Mo3 O9 158.5(3) . .
O11 Mo3 O9 91.2(3) . .
O6 Mo3 O9 73.2(2) . .
O13 Mo3 O3 161.3(3) . .
O12 Mo3 O3 96.0(3) . .
O11 Mo3 O3 75.7(3) . .
O6 Mo3 O3 73.5(2) . .
O9 Mo3 O3 70.3(2) . .
O16 Mo4 O18 102.1(3) . .
O16 Mo4 O15 103.2(3) . .
O18 Mo4 O15 103.5(3) . .
O16 Mo4 O3 98.6(3) . .
O18 Mo4 O3 89.7(3) . .
O15 Mo4 O3 151.3(3) . .
O16 Mo4 O14 89.3(3) . .
O18 Mo4 O14 159.0(3) . .
O15 Mo4 O14 90.7(3) . .
O3 Mo4 O14 71.0(2) . .
O16 Mo4 O11 164.8(3) . .
O18 Mo4 O11 90.1(3) . .
O15 Mo4 O11 82.4(3) . .
O3 Mo4 O11 72.1(2) . .
O14 Mo4 O11 76.4(2) . .
O17 Mo5 O19 103.7(4) . .
O17 Mo5 O14 99.6(3) . .
O19 Mo5 O14 100.7(3) . .
O17 Mo5 O2 97.0(3) . .
O19 Mo5 O2 99.1(3) . .
O14 Mo5 O2 150.3(3) . .
O17 Mo5 O3 100.8(3) . .
O19 Mo5 O3 155.5(3) . .
O14 Mo5 O3 75.9(3) . .
O2 Mo5 O3 76.9(2) . .
O17 Mo5 O9 169.0(3) . .
O19 Mo5 O9 85.4(3) . .
O14 Mo5 O9 84.5(3) . .
O2 Mo5 O9 75.2(2) . .
O3 Mo5 O9 70.1(2) . .
O23 Mo6 O20 105.1(4) . .
O23 Mo6 O21 113.3(4) . .
O20 Mo6 O21 110.9(4) . .
O23 Mo6 O22 105.9(4) . .
O20 Mo6 O22 111.6(3) . .
O21 Mo6 O22 109.9(4) . .
O23 Mo6 Cu5A 50.8(4) . .
O20 Mo6 Cu5A 59.9(4) . .
O21 Mo6 Cu5A 148.8(5) . .
O22 Mo6 Cu5A 100.8(4) . .
Mo1 O1 Cu3 130.6(4) . .
Mo1 O1 Cu2 117.9(3) . 3_567
Cu3 O1 Cu2 105.0(3) . 3_567
Mo5 O2 Mo1 103.6(3) . .
Mo5 O2 Cu7 111.9(3) . .
Mo1 O2 Cu7 112.0(3) . .
Mo5 O2 Mo2 105.1(3) . .
Mo1 O2 Mo2 105.0(2) . .
Cu7 O2 Mo2 118.0(3) . .
Mo4 O3 Mo1 145.3(3) . .
Mo4 O3 Mo5 100.0(3) . .
Mo1 O3 Mo5 100.3(3) . .
Mo4 O3 Mo3 98.0(3) . .
Mo1 O3 Mo3 101.4(2) . .
Mo5 O3 Mo3 109.3(3) . .
Mo1 O4 Cu18 134.4(4) . .
Mo1 O4 Cu17 130.3(3) . 3_567
Cu18 O4 Cu17 88.0(3) . 3_567
Mo1 O5 Cu15 148.6(4) . .
Mo1 O5 Cu16 130.7(4) . .
Cu15 O5 Cu16 72.79(19) . .
Cu29 O6 Mo3 110.9(3) 3_567 .
Cu29 O6 Mo2 118.7(3) 3_567 .
Mo3 O6 Mo2 104.3(3) . .
Cu29 O6 Mo1 108.1(3) 3_567 .
Mo3 O6 Mo1 105.8(2) . .
Mo2 O6 Mo1 108.3(3) . .
Mo2 O7 Cu3 135.5(3) . .
Mo2 O7 Cu2 115.1(3) . .
Cu3 O7 Cu2 98.5(3) . .
Mo2 O8 Cu8 140.0(4) . .
Mo2 O8 Cu9 127.7(3) . .
Cu8 O8 Cu9 85.6(2) . .
Cu26 O9 Mo2 127.3(3) . .
Cu26 O9 Mo3 108.8(3) . .
Mo2 O9 Mo3 103.2(3) . .
Cu26 O9 Mo5 106.1(3) . .
Mo2 O9 Mo5 101.3(3) . .
Mo3 O9 Mo5 109.3(2) . .
Mo2 O10 Cu31 145.0(4) . .
Mo2 O10 Cu5A 106.7(5) . .
Cu31 O10 Cu5A 104.7(4) . .
Mo2 O10 Cu5 137.8(3) . .
Cu31 O10 Cu5 77.2(2) . .
Cu5A O10 Cu5 37.5(4) . .
Mo3 O11 Cu21 133.6(3) . .
Mo3 O11 Mo4 110.5(3) . .
Cu21 O11 Mo4 104.8(3) . .
Mo3 O12 Cu17 143.3(4) . 3_567
Mo3 O13 Cu30 155.8(4) . .
Mo5 O14 Cu11 117.9(3) . .
Mo5 O14 Mo4 106.4(3) . .
Cu11 O14 Mo4 135.4(3) . .
Mo4 O15 Cu24 120.6(4) . .
Mo4 O15 Cu25 120.9(4) . .
Cu24 O15 Cu25 77.7(2) . .
Mo4 O16 Cu13 111.8(4) . .
Mo4 O16 Cu14 137.9(4) . .
Cu13 O16 Cu14 64.80(19) . .
Mo5 O17 Cu14 137.2(4) . .
Mo4 O18 Cu19 132.8(4) . .
Mo4 O18 Cu18 131.1(4) . .
Cu19 O18 Cu18 84.3(3) . .
Mo5 O19 Cu10 148.7(4) . .
Mo6 O20 Cu2 135.5(4) . .
Mo6 O20 Cu5A 81.1(5) . .
Cu2 O20 Cu5A 122.9(5) . .
Mo6 O21 Cu6 141.9(6) . 3_567
Mo6 O22 Cu1 144.2(5) . .
Mo6 O22 Cu31 118.7(4) . .
Cu1 O22 Cu31 92.1(3) . .
Mo6 O23 Cu5 112.8(4) . .
Mo6 O23 Cu5A 90.2(5) . .
Cu5 O23 Cu5A 41.9(4) . .
S1 O25 Cu28 116.3(5) . .
Cu19 O1W Cu18 93.6(4) . .
Cu19 O1W Cu17 97.8(4) . 3_567
Cu18 O1W Cu17 92.9(4) . 3_567
Cu19 O1W H1W 121.8 . .
Cu18 O1W H1W 121.8 . .
Cu17 O1W H1W 121.8 3_567 .
Cu9 O2W Cu10 107.0(4) . .
Cu9 O2W Cu8 99.7(3) . .
Cu10 O2W Cu8 103.1(3) . .
Cu9 O2W H2W 115.1 . .
Cu10 O2W H2W 115.1 . .
Cu8 O2W H2W 115.1 . .
O24 S1 O26 120.0(6) . .
O24 S1 O25 115.8(7) . .
O26 S1 O25 112.3(6) . .
O24 S1 C103 102.6(8) . .
O26 S1 C103 101.4(8) . .
O25 S1 C103 100.9(7) . .
O27A S2 O28 66(2) . .
O27A S2 O29 134(2) . .
O28 S2 O29 123.7(13) . .
O27A S2 O28A 93(3) . .
O28 S2 O28A 27(2) . .
O29 S2 O28A 107(2) . .
O27A S2 O27 42(2) . .
O28 S2 O27 107.4(13) . .
O29 S2 O27 114.0(10) . .
O28A S2 O27 133(2) . .
O27A S2 C104 119(2) . .
O28 S2 C104 108.9(14) . .
O29 S2 C104 100.9(9) . .
O28A S2 C104 94(2) . .
O27 S2 C104 98.7(10) . .

loop_
_geom_bond_atom_site_label_1
_geom_bond_atom_site_label_2
_geom_bond_distance
_geom_bond_site_symmetry_2
C1 C2 1.201(15) .
C1 Cu1 1.929(11) 3_567
C1 Cu7 1.998(12) .
C1 Cu15 2.053(11) .
C2 C3 1.511(16) .
C2 Cu15 2.066(12) .
C3 C4 1.494(19) .
C3 C5 1.51(2) .
C3 C6 1.55(2) .
C4 H4A 0.9600 .
C4 H4B 0.9600 .
C4 H4C 0.9600 .
C5 H5A 0.9600 .
C5 H5B 0.9600 .
C5 H5C 0.9600 .
C6 H6A 0.9600 .
C6 H6B 0.9600 .
C6 H6C 0.9600 .
C7 C8 1.207(15) .
C7 Cu15 1.940(14) .
C7 Cu16 2.005(13) .
C7 Cu14 2.063(12) .
C8 C9A 1.523(9) .
C8 C9 1.545(10) .
C8 Cu14 2.214(13) .
C9 C10 1.534(10) .
C9 C12 1.534(10) .
C9 C11 1.539(10) .
C10 H10A 0.9600 .
C10 H10B 0.9600 .
C10 H10C 0.9600 .
C11 H11A 0.9600 .
C11 H11B 0.9600 .
C11 H11C 0.9600 .
C12 H12A 0.9600 .
C12 H12B 0.9600 .
C12 H12C 0.9600 .
C13 C14 1.237(16) .
C13 Cu13 1.931(14) .
C13 Cu14 1.948(13) .
C13 Cu12 2.055(14) .
C14 C15 1.535(10) .
C14 C15A 1.548(10) .
C14 Cu12 2.094(13) .
C15 C16 1.519(10) .
C15 C18 1.531(10) .
C15 C17 1.533(10) .
C16 H16A 0.9600 .
C16 H16B 0.9600 .
C16 H16C 0.9600 .
C17 H17A 0.9600 .
C17 H17B 0.9600 .
C17 H17C 0.9600 .
C18 H18A 0.9600 .
C18 H18B 0.9600 .
C18 H18C 0.9600 .
C19 C20 1.223(16) .
C19 Cu13 1.938(13) .
C19 Cu24 2.004(11) .
C19 Cu25 2.056(13) .
C20 C21 1.470(17) .
C20 Cu25 2.046(12) .
C21 C23 1.49(2) .
C21 C22 1.561(18) .
C21 C24 1.58(2) .
C22 H22A 0.9600 .
C22 H22B 0.9600 .
C22 H22C 0.9600 .
C23 H23A 0.9600 .
C23 H23B 0.9600 .
C23 H23C 0.9600 .
C24 H24A 0.9600 .
C24 H24B 0.9600 .
C24 H24C 0.9600 .
C25 C26 1.188(17) .
C25 Cu25 1.914(15) .
C25 Cu20 1.972(12) .
C26 C27 1.505(19) .
C26 Cu20 2.186(12) .
C27 C30 1.502(19) .
C27 C29 1.52(3) .
C27 C29A 1.58(4) .
C27 C28A 1.59(5) .
C27 C28 1.59(4) .
C28 H28A 0.9600 .
C28 H28B 0.9600 .
C28 H28C 0.9600 .
C29 H29A 0.9600 .
C29 H29B 0.9600 .
C29 H29C 0.9600 .
C30 H30A 0.9600 .
C30 H30B 0.9600 .
C30 H30C 0.9600 .
C31 C32 1.287(17) .
C31 Cu20 1.901(12) .
C31 Cu21 1.952(15) .
C31 Cu19 2.062(14) .
C32 C33 1.491(19) .
C32 Cu19 2.035(13) .
C33 C35 1.46(5) .
C33 C34 1.47(4) .
C33 C36A 1.519(10) .
C33 C36 1.528(10) .
C33 C34A 1.541(10) .
C33 C35A 1.543(10) .
C34 H34A 0.9600 .
C34 H34B 0.9600 .
C34 H34C 0.9600 .
C35 H35A 0.9600 .
C35 H35B 0.9600 .
C35 H35C 0.9600 .
C36 H36A 0.9600 .
C36 H36B 0.9600 .
C36 H36C 0.9600 .
C37 C38 1.218(16) .
C37 Cu27 1.984(13) .
C37 Cu22 2.044(11) .
C37 Cu28 2.138(12) .
C37 Cu30 2.180(12) .
C38 C39 1.493(18) .
C38 Cu22 2.099(12) .
C39 C41 1.52(2) .
C39 C40 1.522(19) .
C39 C42 1.573(18) .
C40 H40A 0.9600 .
C40 H40B 0.9600 .
C40 H40C 0.9600 .
C41 H41A 0.9600 .
C41 H41B 0.9600 .
C41 H41C 0.9600 .
C42 H42A 0.9600 .
C42 H42B 0.9600 .
C42 H42C 0.9600 .
C43 C44 1.221(16) .
C43 Cu22 1.910(12) .
C43 Cu21 2.030(12) .
C43 Cu23 2.073(14) .
C44 C45 1.525(19) .
C44 Cu21 2.124(15) .
C45 C48A 1.434(10) .
C45 C47 1.461(10) .
C45 C47A 1.506(10) .
C45 C46 1.522(10) .
C45 C46A 1.664(10) .
C45 C48 1.728(10) .
C46 H46A 0.9600 .
C46 H46B 0.9600 .
C46 H46C 0.9600 .
C47 H47A 0.9600 .
C47 H47B 0.9600 .
C47 H47C 0.9600 .
C48 H48A 0.9600 .
C48 H48B 0.9600 .
C48 H48C 0.9600 .
C49 C50 1.202(16) .
C49 Cu23 1.938(13) .
C49 Cu24 2.029(12) .
C49 Cu11 2.055(12) .
C50 C51 1.50(3) .
C50 C51A 1.533(7) .
C50 Cu24 2.066(12) .
C51 C54 1.521(10) .
C51 C52 1.526(10) .
C51 C53 1.533(10) .
C52 H52A 0.9600 .
C52 H52B 0.9600 .
C52 H52C 0.9600 .
C53 H53A 0.9600 .
C53 H53B 0.9600 .
C53 H53C 0.9600 .
C54 H54A 0.9600 .
C54 H54B 0.9600 .
C54 H54C 0.9600 .
C55 C56 1.242(15) .
C55 Cu26 1.839(13) .
C55 Cu23 2.176(11) .
C55 Cu27 2.297(11) .
C55 Cu22 2.320(13) .
C56 C57 1.501(17) .
C57 C60 1.52(2) .
C57 C58 1.53(2) .
C57 C59 1.582(19) .
C58 H58A 0.9600 .
C58 H58B 0.9600 .
C58 H58C 0.9600 .
C59 H59A 0.9600 .
C59 H59B 0.9600 .
C59 H59C 0.9600 .
C60 H60A 0.9600 .
C60 H60B 0.9600 .
C60 H60C 0.9600 .
C61 C62 1.191(14) .
C61 Cu4 1.952(10) .
C61 Cu8 1.985(10) .
C61 Cu7 2.010(11) .
C62 C63 1.516(16) .
C62 Cu8 1.951(11) .
C63 C66 1.472(18) .
C63 C64 1.53(2) .
C63 C65 1.556(10) .
C63 C65A 1.574(10) .
C64 H64A 0.9600 .
C64 H64B 0.9600 .
C64 H64C 0.9600 .
C65 H65A 0.9600 .
C65 H65B 0.9600 .
C65 H65C 0.9600 .
C66 H66A 0.9600 .
C66 H66B 0.9600 .
C66 H66C 0.9600 .
C67 C68 1.214(15) .
C67 Cu29 1.997(11) .
C67 Cu17 2.029(10) .
C67 Cu2 2.056(12) .
C67 Cu4 2.093(10) .
C68 C69 1.522(17) .
C68 Cu17 2.037(13) .
C69 C70 1.492(19) .
C69 C72 1.496(19) .
C69 C71 1.51(2) .
C70 H70A 0.9600 .
C70 H70B 0.9600 .
C70 H70C 0.9600 .
C71 H71A 0.9600 .
C71 H71B 0.9600 .
C71 H71C 0.9600 .
C72 H72A 0.9600 .
C72 H72B 0.9600 .
C72 H72C 0.9600 .
C73 C74 1.230(16) .
C73 Cu27 1.927(12) .
C73 Cu5 1.972(12) .
C73 Cu9 1.995(12) .
C73 Cu5A 2.038(17) .
C74 C75 1.551(18) .
C74 Cu9 2.038(12) .
C74 Cu5A 2.377(18) .
C75 C78A 1.531(5) .
C75 C76 1.54(2) .
C75 C77 1.56(2) .
C75 C78 1.586(5) .
C76 H76A 0.9600 .
C76 H76B 0.9600 .
C76 H76C 0.9600 .
C77 H77A 0.9600 .
C77 H77B 0.9600 .
C77 H77C 0.9600 .
C78 H78A 0.9600 .
C78 H78B 0.9600 .
C78 H78C 0.9600 .
C79 C80 1.257(14) .
C79 Cu30 1.962(11) .
C79 Cu31 2.034(11) .
C79 Cu28 2.062(11) .
C79 Cu5 2.204(11) .
C80 C81 1.474(15) .
C80 Cu28 2.075(11) .
C81 C84 1.509(17) .
C81 C82 1.525(18) .
C81 C83 1.531(18) .
C82 H82A 0.9600 .
C82 H82B 0.9600 .
C82 H82C 0.9600 .
C83 H83A 0.9600 .
C83 H83B 0.9600 .
C83 H83C 0.9600 .
C84 H84A 0.9600 .
C84 H84B 0.9600 .
C84 H84C 0.9600 .
C85 C86 1.262(14) .
C85 Cu3 1.913(11) 3_567
C85 Cu29 2.081(9) 3_567
C85 Cu31 2.107(10) .
C85 Cu4 2.537(10) 3_567
C86 C87 1.487(16) .
C86 Cu31 2.096(11) .
C87 C89A 1.48(3) .
C87 C90 1.571(19) .
C87 C88A 1.58(2) .
C87 C88 1.60(3) .
C87 C89 1.71(4) .
C88 H88A 0.9600 .
C88 H88B 0.9600 .
C88 H88C 0.9600 .
C89 H89A 0.9600 .
C89 H89B 0.9600 .
C89 H89C 0.9600 .
C90 H90A 0.9600 .
C90 H90B 0.9600 .
C90 H90C 0.9600 .
C91 C92 1.263(16) .
C91 Cu12 1.925(13) .
C91 Cu11 1.997(12) .
C91 Cu10 1.997(12) .
C92 C93 1.505(18) .
C92 Cu10 1.998(11) .
C93 C96 1.473(18) .
C93 C94A 1.504(10) .
C93 C95 1.52(2) .
C93 C94 1.591(10) .
C94 H94D 0.9600 .
C94 H94E 0.9600 .
C94 H94F 0.9600 .
C95 H95A 0.9600 .
C95 H95B 0.9600 .
C95 H95C 0.9600 .
C96 H96A 0.9600 .
C96 H96B 0.9600 .
C96 H96C 0.9600 .
C97 C98 1.177(18) .
C97 Cu6 1.863(15) .
C97 Cu16 1.953(14) .
C97 Cu18 2.006(13) .
C98 C99 1.53(2) .
C98 C199 1.96(4) .
C98 Cu18 2.135(16) .
C99 C100 1.522(10) .
C99 C102 1.527(10) .
C99 C101 1.531(10) .
C100 H10D 0.9600 .
C100 H10E 0.9600 .
C100 H10F 0.9600 .
C101 H10G 0.9600 .
C101 H10H 0.9600 .
C101 H10I 0.9600 .
C102 H10J 0.9600 .
C102 H10K 0.9600 .
C102 H10L 0.9600 .
C103 F3 1.31(2) .
C103 F2 1.324(19) .
C103 F1 1.374(19) .
C103 S1 1.840(17) .
C104 F6 1.276(19) .
C104 F4 1.28(2) .
C104 F5 1.38(2) .
C104 S2 1.70(2) .
C199 C201 1.527(10) .
C199 C202 1.528(10) .
C199 C200 1.529(10) .
C200 H20H 0.9600 .
C200 H20I 0.9600 .
C200 H22G 0.9600 .
C201 H20A 0.9600 .
C201 H20B 0.9600 .
C201 H20C 0.9600 .
C202 H20D 0.9600 .
C202 H20E 0.9600 .
C202 H20F 0.9600 .
C9A C11A 1.519(10) .
C9A C12A 1.523(10) .
C9A C10A 1.527(10) .
C10A H10M 0.9600 .
C10A H10N 0.9600 .
C10A H10O 0.9600 .
C11A H11D 0.9600 .
C11A H11E 0.9600 .
C11A H11F 0.9600 .
C12A H12D 0.9600 .
C12A H12E 0.9600 .
C12A H12F 0.9600 .
C15A C16A 1.535(10) .
C15A C18A 1.537(10) .
C15A C17A 1.537(10) .
C16A H16D 0.9600 .
C16A H16E 0.9600 .
C16A H16F 0.9600 .
C17A H17D 0.9600 .
C17A H17E 0.9600 .
C17A H17F 0.9600 .
C18A H18D 0.9600 .
C18A H18E 0.9600 .
C18A H18F 0.9600 .
C28A H28D 0.9600 .
C28A H28E 0.9600 .
C28A H28F 0.9600 .
C29A H29D 0.9600 .
C29A H29E 0.9600 .
C29A H29F 0.9600 .
C34A H34D 0.9600 .
C34A H34E 0.9600 .
C34A H34F 0.9600 .
C35A H35D 0.9600 .
C35A H35E 0.9600 .
C35A H35F 0.9600 .
C36A H36D 0.9600 .
C36A H36E 0.9600 .
C36A H36F 0.9600 .
C46A H46D 0.9600 .
C46A H46E 0.9600 .
C46A H46F 0.9600 .
C47A H47D 0.9600 .
C47A H47E 0.9600 .
C47A H47F 0.9600 .
C48A H48D 0.9600 .
C48A H48E 0.9600 .
C48A H48F 0.9600 .
C51A C52A 1.526(10) .
C51A C53A 1.533(10) .
C51A C54A 1.534(10) .
C52A H52D 0.9600 .
C52A H52E 0.9600 .
C52A H52F 0.9600 .
C53A H53D 0.9600 .
C53A H53E 0.9600 .
C53A H53F 0.9600 .
C54A H54D 0.9600 .
C54A H54E 0.9600 .
C54A H54F 0.9600 .
C65A H65D 0.9600 .
C65A H65E 0.9600 .
C65A H65F 0.9600 .
C78A H78D 0.9600 .
C78A H78E 0.9600 .
C78A H78F 0.9600 .
C88A H88D 0.9600 .
C88A H88E 0.9600 .
C88A H88F 0.9600 .
C89A H89D 0.9600 .
C89A H89E 0.9600 .
C89A H89F 0.9600 .
C94A H94A 0.9600 .
C94A H94B 0.9600 .
C94A H94C 0.9600 .
Cu1 O22 1.903(8) .
Cu1 C1 1.929(12) 3_567
Cu1 Cu7 2.484(2) 3_567
Cu1 Cu3 2.768(2) 3_567
Cu1 Cu31 2.982(2) .
Cu2 O20 1.980(8) .
Cu2 O1 2.152(7) 3_567
Cu2 O7 2.173(7) .
Cu2 Cu29 2.542(2) .
Cu2 Cu4 2.625(2) .
Cu3 C85 1.913(11) 3_567
Cu3 O1 2.011(6) .
Cu3 O7 2.061(7) .
Cu3 Cu29 2.5705(18) .
Cu3 Cu4 2.7062(19) .
Cu3 Cu1 2.768(2) 3_567
Cu3 Cu7 2.9319(18) .
Cu4 Cu29 2.4886(18) .
Cu4 C85 2.536(10) 3_567
Cu4 Cu7 2.6627(18) .
Cu5 O23 2.054(8) .
Cu5 O10 2.413(6) .
Cu5 Cu28 2.599(2) .
Cu5 Cu27 2.632(2) .
Cu5 Cu30 2.644(2) .
Cu5 Cu31 2.851(2) .
Cu6 O21 1.816(10) 3_567
Cu6 Cu16 2.588(3) .
Cu6 Cu18 2.805(3) .
Cu7 O2 2.204(6) .
Cu7 Cu1 2.484(2) 3_567
Cu8 O2W 2.002(8) .
Cu8 O8 2.019(7) .
Cu8 Cu9 2.999(2) .
Cu9 O2W 1.921(8) .
Cu9 O8 2.379(7) .
Cu9 Cu5A 2.641(13) .
Cu10 O2W 1.942(7) .
Cu10 O19 1.999(7) .
Cu10 Cu11 3.046(2) .
Cu11 O14 2.110(7) .
Cu11 Cu12 2.480(3) .
Cu11 Cu23 2.560(2) .
Cu11 Cu24 2.812(2) .
Cu12 Cu13 2.900(2) .
Cu13 O16 2.369(8) .
Cu13 Cu24 2.552(2) .
Cu13 Cu14 2.558(2) .
Cu14 O17 2.094(7) .
Cu14 O16 2.404(7) .
Cu14 Cu15 2.874(2) .
Cu15 O5 2.093(7) .
Cu15 Cu16 2.699(2) .
Cu16 O5 2.433(7) .
Cu17 O12 2.070(7) 3_567
Cu17 O1W 2.102(8) 3_567
Cu17 O4 2.255(7) 3_567
Cu17 Cu29 2.7669(18) .
Cu17 Cu18 3.023(2) 3_567
Cu18 O1W 2.070(9) .
Cu18 O4 2.096(7) .
Cu18 O18 2.421(7) .
Cu18 Cu19 3.015(2) .
Cu18 Cu17 3.023(2) 3_567
Cu19 O18 2.052(7) .
Cu19 O1W 2.066(9) .
Cu19 Cu20 2.949(2) .
Cu20 Cu21 2.634(2) .
Cu20 Cu25 2.878(2) .
Cu21 O11 2.125(7) .
Cu22 Cu23 2.493(2) .
Cu22 Cu27 2.6902(19) .
Cu22 Cu26 2.801(2) .
Cu23 Cu26 2.792(2) .
Cu24 O15 2.102(7) .
Cu24 Cu25 2.700(2) .
Cu25 O15 2.200(7) .
Cu26 O9 1.873(6) .
Cu26 Cu27 2.6079(19) .
Cu27 Cu28 2.618(2) .
Cu27 Cu30 2.717(2) .
Cu28 O25 1.965(9) .
Cu28 Cu30 2.4911(19) .
Cu29 O6 2.000(6) 3_567
Cu29 C85 2.081(9) 3_567
Cu30 O13 1.922(7) .
Cu30 Cu31 2.5103(19) .
Cu31 O10 2.145(6) .
Cu31 O22 2.227(8) .
Cu5A O23 2.122(16) .
Cu5A O10 2.195(15) .
Cu5A O20 2.399(15) .
Cu5A Mo6 2.739(13) .
Mo1 O5 1.739(6) .
Mo1 O4 1.751(7) .
Mo1 O1 1.778(6) .
Mo1 O3 2.114(6) .
Mo1 O2 2.200(6) .
Mo1 O6 2.251(6) .
Mo2 O10 1.746(6) .
Mo2 O8 1.750(6) .
Mo2 O7 1.788(6) .
Mo2 O9 2.090(6) .
Mo2 O6 2.169(6) .
Mo2 O2 2.315(6) .
Mo3 O13 1.727(7) .
Mo3 O12 1.738(7) .
Mo3 O11 1.804(6) .
Mo3 O6 2.027(6) .
Mo3 O9 2.141(6) .
Mo3 O3 2.296(6) .
Mo4 O16 1.751(7) .
Mo4 O18 1.751(7) .
Mo4 O15 1.798(7) .
Mo4 O3 2.099(6) .
Mo4 O14 2.176(7) .
Mo4 O11 2.225(6) .
Mo5 O17 1.730(7) .
Mo5 O19 1.730(7) .
Mo5 O14 1.880(7) .
Mo5 O2 1.957(6) .
Mo5 O3 2.145(7) .
Mo5 O9 2.300(6) .
Mo6 O23 1.724(8) .
Mo6 O20 1.744(8) .
Mo6 O21 1.764(8) .
Mo6 O22 1.769(8) .
O1 Cu2 2.152(7) 3_567
O4 Cu17 2.255(7) 3_567
O6 Cu29 2.000(6) 3_567
O12 Cu17 2.070(7) 3_567
O21 Cu6 1.816(10) 3_567
O24 S1 1.438(10) .
O25 S1 1.486(9) .
O26 S1 1.472(10) .
O27 S2 1.547(5) .
O28 S2 1.322(5) .
O29 S2 1.447(11) .
O27A S2 1.231(5) .
O28A S2 1.519(5) .
O1W Cu17 2.102(8) 3_567
O1W H1W 0.8525 .
O2W H2W 0.8476 .

loop_
_platon_squeeze_void_nr
_platon_squeeze_void_average_x
_platon_squeeze_void_average_y
_platon_squeeze_void_average_z
_platon_squeeze_void_volume
_platon_squeeze_void_count_electrons
_platon_squeeze_void_content
1 0.000 0.500 0.500 994 804 ' '
2 -0.027 0.916 0.474 37 19 ' '
3 0.027 0.086 0.526 37 12 ' '
4 0.024 0.115 0.094 8 1 ' '
5 0.057 1.021 0.280 34 13 ' '
6 0.181 0.132 0.212 29 10 ' '
7 0.500 0.000 1.000 994 803 ' '
8 0.319 0.632 0.288 29 15 ' '
9 0.473 0.584 0.974 37 19 ' '
10 0.443 0.521 0.220 34 14 ' '
11 0.527 0.414 0.026 37 12 ' '
12 0.476 0.615 0.406 8 0 ' '
13 0.524 0.385 0.594 8 1 ' '
14 0.557 0.479 0.780 34 13 ' '
15 0.681 0.368 0.712 29 10 ' '
16 0.819 0.868 0.788 29 15 ' '
17 0.943 0.979 0.720 34 14 ' '
18 0.976 0.885 0.906 8 1 ' '
